data_7242636
loop_
_publ_author_name
'Wang, Xiang'
'Li, Yunhui'
'Zhang, Tong'
'Ma, Sijia'
'Wang, Xiuli'

_publ_section_title
;
 Assembly, structures and properties of polyoxometalate-based
 supramolecular complexes involving in situ transformation of
 single-branch N-donor cyano ligands
;
_journal_issue 19
_journal_name_full CrystEngComm
_journal_page_first 3477
_journal_page_last 3487
_journal_paper_doi 10.1039/D1CE00298H
_journal_volume 23
_journal_year 2021
_chemical_formula_moiety 'C120 H96 Cu4 Mo12 N16 O56 Si, C60 H48 Cu2 Mo12 N8 O48 Si, 6(H2 O), 2(C15 H12 N2 O2)'
_chemical_formula_sum 'C210 H178 Cu6 Mo24 N28 O114 Si2'
_chemical_formula_weight 7659.87
_space_group_crystal_system triclinic
_space_group_IT_number 2
_space_group_name_Hall '-P 1'
_space_group_name_H-M_alt 'P -1'
_atom_sites_solution_hydrogens mixed
_audit_creation_date 2021-01-21
_audit_creation_method
;
Olex2 1.2-beta
(compiled 2018.05.29 svn.r3508 for OlexSys, GUI svn.r5506)
;
_audit_update_record
;
2021-02-07 deposited with the CCDC.	2021-04-12 downloaded from the CCDC.
;
_cell_angle_alpha 67.6880(10)
_cell_angle_beta 71.6510(10)
_cell_angle_gamma 66.9130(10)
_cell_formula_units_Z 1
_cell_length_a 16.2488(10)
_cell_length_b 19.1465(12)
_cell_length_c 24.0881(14)
_cell_measurement_reflns_used 5054
_cell_measurement_temperature 296.15
_cell_measurement_theta_max 25.127
_cell_measurement_theta_min 1.628
_cell_volume 6255.3(7)
_computing_cell_refinement 'SAINT+ Ver. 2016.5-0 (Bruker-AXS, 2016)'
_computing_data_collection 'APEX3 Ver. 2016.5-0 (Bruker-AXS, 2016)'
_computing_data_reduction 'SAINT+ Ver. 2016.5-0 (Bruker-AXS, 2016)'
_computing_molecular_graphics 'Olex2 (Dolomanov et al., 2009)'
_computing_publication_material 'Olex2 (Dolomanov et al., 2009)'
_computing_structure_refinement 'ShelXL (Sheldrick, 2015)'
_computing_structure_solution 'XT (Sheldrick, 2015a)'
_diffrn_ambient_temperature 296.15
_diffrn_detector 'charge-coupled device (CCD) area detector'
_diffrn_detector_area_resol_mean 7.9
_diffrn_detector_type 'Bruker APEX II'
_diffrn_measured_fraction_theta_full 0.999
_diffrn_measured_fraction_theta_max 0.999
_diffrn_measurement_device 'three-circle diffractometer'
_diffrn_measurement_device_type 'Bruker APEX II Quazar'
_diffrn_measurement_method '0.5\% \w and 0.5\% \f scans'
_diffrn_radiation_collimation 'focusing mirrors'
_diffrn_radiation_detector 'Bruker APEX II'
_diffrn_radiation_monochromator 'mirror optics'
_diffrn_radiation_probe x-ray
_diffrn_radiation_type MoK\a
_diffrn_radiation_wavelength 0.71073
_diffrn_reflns_av_R_equivalents 0.0405
_diffrn_reflns_av_unetI/netI 0.0843
_diffrn_reflns_Laue_measured_fraction_full 0.999
_diffrn_reflns_Laue_measured_fraction_max 0.999
_diffrn_reflns_limit_h_max 16
_diffrn_reflns_limit_h_min -19
_diffrn_reflns_limit_k_max 13
_diffrn_reflns_limit_k_min -22
_diffrn_reflns_limit_l_max 28
_diffrn_reflns_limit_l_min -28
_diffrn_reflns_number 36325
_diffrn_reflns_point_group_measured_fraction_full 0.999
_diffrn_reflns_point_group_measured_fraction_max 0.999
_diffrn_reflns_theta_full 25.082
_diffrn_reflns_theta_max 25.082
_diffrn_reflns_theta_min 0.932
_diffrn_source 'microfocus sealed X-ray tube'
_diffrn_source_type 'Incoatec I\ms'
_exptl_absorpt_coefficient_mu 1.766
_exptl_absorpt_correction_T_max 0.702
_exptl_absorpt_correction_T_min 0.661
_exptl_absorpt_correction_type multi-scan
_exptl_absorpt_process_details
;
SADABS-2016/2 (Krause et al., 2015) was used for absorption correction.
;
_exptl_crystal_colour orange
_exptl_crystal_colour_primary orange
_exptl_crystal_density_diffrn 2.033
_exptl_crystal_density_method 'not measured'
_exptl_crystal_description block
_exptl_crystal_F_000 3758
_exptl_crystal_size_max 0.24
_exptl_crystal_size_mid 0.22
_exptl_crystal_size_min 0.2
_refine_diff_density_max 2.500
_refine_diff_density_min -1.848
_refine_diff_density_rms 0.149
_refine_ls_extinction_method none
_refine_ls_goodness_of_fit_ref 1.032
_refine_ls_hydrogen_treatment constr
_refine_ls_matrix_type full
_refine_ls_number_parameters 1760
_refine_ls_number_reflns 22191
_refine_ls_number_restraints 131
_refine_ls_restrained_S_all 1.040
_refine_ls_R_factor_all 0.1161
_refine_ls_R_factor_gt 0.0660
_refine_ls_shift/su_max 0.002
_refine_ls_shift/su_mean 0.000
_refine_ls_structure_factor_coef Fsqd
_refine_ls_weighting_details 'w=1/[\s^2^(Fo^2^)+(0.0573P)^2^+37.4936P] where P=(Fo^2^+2Fc^2^)/3'
_refine_ls_weighting_scheme calc
_refine_ls_wR_factor_gt 0.1397
_refine_ls_wR_factor_ref 0.1654
_reflns_Friedel_coverage 0.000
_reflns_number_gt 13975
_reflns_number_total 22221
_reflns_threshold_expression 'I > 2\s(I)'
_cod_data_source_file d1ce00298h2.cif
_cod_data_source_block 2
_cod_depositor_comments 'Adding full bibliography for 7242631--7242636.cif.'
_cod_database_code 7242636
_shelx_shelxl_version_number 2018/3
_shelx_space_group_comment
;
The symmetry employed for this shelxl refinement is uniquely defined
by the following loop, which should always be used as a source of
symmetry information in preference to the above space-group names.
They are only intended as comments.
;
_shelx_estimated_absorpt_t_max 0.719
_shelx_estimated_absorpt_t_min 0.677
_olex2_refinement_description
;
1. Fixed Uiso
 At 1.2 times of:
  All C(H) groups, All C(H,H) groups
 At 1.5 times of:
  All O(H) groups, All O(H,H) groups
2. Restrained distances
 C85-C105
 1.54 with sigma of 0.01
 H1WA-H2WB
 2.08 with sigma of 0.02
 O59-C96 = O57-C75 = O60-C105
 1.2 with sigma of 0.01
3. Uiso/Uaniso restraints and constraints
C103 \\sim C104 \\sim C102: within 2A with sigma of 0.01 and sigma for terminal
atoms of 0.02
C99 \\sim C104 \\sim C100: within 2A with sigma of 0.01 and sigma for terminal
atoms of 0.02
C92 \\sim C91 \\sim C95: within 2A with sigma of 0.01 and sigma for terminal
atoms of 0.02
C95 \\sim C63: within 2A with sigma of 0.01 and sigma for terminal atoms of 0.02
O22 \\sim O25 \\sim O39 \\sim O48 \\sim O50 \\sim O52: within 3.8A with sigma
of 0.005 and sigma for terminal atoms of 0.01
O25 \\sim Mo7 \\sim Mo5: within 2A with sigma of 0.02 and sigma for terminal
atoms of 0.01
O50 \\sim Mo10 \\sim Mo12: within 2A with sigma of 0.02 and sigma for terminal
atoms of 0.01
Uanis(Mo11) \\sim Ueq, Uanis(Mo12) \\sim Ueq, Uanis(C99) \\sim Ueq, Uanis(C104)
\\sim Ueq, Uanis(C103) \\sim Ueq, Uanis(C102) \\sim Ueq: with sigma of 0.01 and
sigma for terminal atoms of 0.02
4. Others
 Fixed Sof: O29(0.5) O42(0.5) O43(0.5) O44(0.5) O45(0.5) O46(0.5) O47(0.5)
 O51(0.5)
5.a Free rotating group:
 O2W(H2WA,H2WB), O3W(H3WA,H3WB), O1W(H1WA,H1WB)
5.b Secondary CH2 refined with riding coordinates:
 C6(H6A,H6B), C11(H11A,H11B), C13(H13A,H13B), C29(H29A,H29B), C76(H76A,H76B),
 C77(H77A,H77B), C97(H97A,H97B)
5.c Aromatic/amide H refined with riding coordinates:
 C3(H3), C5(H5), C7(H7), C12(H12), C14(H14), C16(H16), C18(H18), C19(H19),
 C21(H21), C22(H22), C23(H23), C26(H26), C28(H28), C30(H30), C31(H31), C33(H33),
  C34(H34), C35(H35), C36(H36), C37(H37), C38(H38), C40(H40), C42(H42),
 C44(H44), C45(H45), C46(H46), C49(H49), C50(H50), C51(H51), C52(H52), C53(H53),
  C55(H55), C58(H58), C60(H60), C61(H61), C65(H65), C66(H66), C67(H67),
 C69(H69), C70(H70), C71(H71), C72(H72), C73(H73), C74(H74), C79(H79), C80(H80),
  C81(H81), C82(H82), C83(H83), C84(H84), C86(H86), C87(H87), C89(H89),
 C90(H90), C92(H92), C93(H93), C94(H94), C95(H95), C98(H98), C99(H99),
 C100(H100), C103(H103), C104(H104)
5.d Fitted hexagon refined as free rotating group:
 C85(C86,C87,C88,C89,C90), C99(C100,C101,C102,C103,C104)
5.e Idealised tetrahedral OH refined as rotating group:
 O32(H32), O41(H41), O49(H49A), O54(H54), O55(H55A), O59(H59), O60(H60A)
;
_olex2_submission_special_instructions 'No special instructions were received'

loop_
_space_group_symop_operation_xyz
'x, y, z'
'-x, -y, -z'

loop_
_atom_site_label
_atom_site_type_symbol
_atom_site_fract_x
_atom_site_fract_y
_atom_site_fract_z
_atom_site_U_iso_or_equiv
_atom_site_adp_type
_atom_site_occupancy
_atom_site_site_symmetry_order
_atom_site_calc_flag
_atom_site_refinement_flags_posn
_atom_site_refinement_flags_adp
_atom_site_refinement_flags_occupancy
_atom_site_disorder_assembly
_atom_site_disorder_group
Mo1 Mo 0.38010(5) 1.38952(5) 0.13015(3) 0.02996(19) Uani 1 1 d . . . . .
Mo2 Mo 0.26501(5) 1.54213(5) 0.01605(4) 0.0338(2) Uani 1 1 d . . . . .
Mo3 Mo 0.89116(5) 0.13242(5) 0.37657(4) 0.0346(2) Uani 1 1 d . . . . .
Mo4 Mo 0.41720(6) 1.36459(5) -0.01507(4) 0.0343(2) Uani 1 1 d . . . . .
Mo5 Mo 0.62235(6) 1.32726(5) 0.10007(4) 0.0348(2) Uani 1 1 d . U . . .
Mo6 Mo 0.49684(6) 1.49977(5) 0.14694(4) 0.0357(2) Uani 1 1 d . . . . .
Mo7 Mo 0.65174(6) 1.34107(5) -0.05539(4) 0.0395(2) Uani 1 1 d . U . . .
Mo8 Mo 0.76251(6) 0.05504(6) 0.52008(4) 0.0464(3) Uani 1 1 d . . . . .
Mo9 Mo 1.12577(7) 0.09308(6) 0.36262(4) 0.0540(3) Uani 1 1 d . . . . .
Mo10 Mo 1.13437(7) -0.19574(6) 0.49750(5) 0.0580(3) Uani 1 1 d . U . . .
Mo11 Mo 1.04506(8) -0.05606(8) 0.36843(4) 0.0674(3) Uani 1 1 d . U . . .
Cu1 Cu -0.00343(9) 1.57336(7) 0.02915(6) 0.0446(3) Uani 1 1 d . . . . .
Mo12 Mo 0.89698(9) -0.12983(8) 0.49983(6) 0.0800(4) Uani 1 1 d . U . . .
Cu2 Cu 0.49677(9) 0.08264(8) 0.51836(6) 0.0499(3) Uani 1 1 d . . . . .
Cu3 Cu 0.64554(13) 1.16098(10) -0.07043(8) 0.0772(5) Uani 1 1 d . . . . .
Si1 Si 0.500000 1.500000 0.000000 0.0225(7) Uani 1 2 d S T P . .
Si2 Si 1.000000 0.000000 0.500000 0.0314(9) Uani 1 2 d S T P . .
O1 O 1.1300(5) -0.2037(4) 0.5750(3) 0.058(2) Uani 1 1 d . . . . .
O2 O 0.3728(5) 1.3092(4) -0.0264(3) 0.053(2) Uani 1 1 d . . . . .
O3 O 0.1528(4) 1.5627(4) 0.0304(3) 0.0493(19) Uani 1 1 d . . . . .
O4 O 0.3299(5) 1.3310(4) 0.1889(3) 0.052(2) Uani 1 1 d . . . . .
N1 N -0.0068(5) 1.4882(5) 0.1004(4) 0.040(2) Uani 1 1 d . . . . .
N2 N -0.0109(5) 1.6609(5) -0.0405(4) 0.043(2) Uani 1 1 d . . . . .
O5 O 0.7225(5) 1.2615(4) -0.0768(3) 0.056(2) Uani 1 1 d . . . . .
O6 O 0.7712(5) 0.1436(5) 0.5290(3) 0.058(2) Uani 1 1 d . . . . .
N3 N 0.0325(5) 1.7555(5) -0.1206(4) 0.0371(19) Uani 1 1 d . . . . .
O7 O 0.6830(5) 1.2515(4) 0.1472(4) 0.059(2) Uani 1 1 d . . . . .
O8 O 0.4848(5) 1.5024(5) 0.2167(3) 0.063(2) Uani 1 1 d . . . . .
O9 O 0.2845(6) 1.4662(5) 0.0981(3) 0.077(3) Uani 1 1 d . . . . .
O10 O 0.7963(5) 0.1009(5) 0.4318(3) 0.060(2) Uani 1 1 d . . . . .
O11 O 0.5627(5) 1.5656(5) 0.1012(4) 0.083(3) Uani 1 1 d . . . . .
N4 N 0.0306(5) 1.3940(5) 0.1846(3) 0.039(2) Uani 1 1 d . . . . .
N5 N 0.5305(5) -0.0889(5) 0.6787(4) 0.043(2) Uani 1 1 d . . . . .
N6 N 0.4900(5) 0.0035(5) 0.5933(4) 0.045(2) Uani 1 1 d . . . . .
N7 N 0.4968(5) 0.1659(5) 0.4450(4) 0.042(2) Uani 1 1 d . . . . .
O12 O 0.8559(5) -0.1967(5) 0.5016(4) 0.065(2) Uani 1 1 d . . . . .
O13 O 0.2839(7) 1.6168(6) -0.0558(3) 0.085(3) Uani 1 1 d . . . . .
C1 C -0.0788(6) 1.4566(5) 0.1317(4) 0.035(2) Uani 1 1 d . . . . .
N8 N 0.5431(6) 0.2576(5) 0.3656(4) 0.047(2) Uani 1 1 d . . . . .
O14 O 1.1887(5) 0.1312(5) 0.2993(4) 0.075(3) Uani 1 1 d . . . . .
O15 O 0.6515(5) 0.0807(6) 0.5251(3) 0.078(3) Uani 1 1 d . . . . .
O16 O 1.0586(6) -0.0823(5) 0.3083(4) 0.071(3) Uani 1 1 d . . . . .
O17 O 0.4054(5) 1.4455(5) 0.1646(5) 0.080(3) Uani 1 1 d . . . . .
O18 O 0.9413(5) 0.0436(6) 0.3519(5) 0.090(3) Uani 1 1 d . . . . .
O19 O 0.3980(6) 1.3388(5) 0.0668(4) 0.081(3) Uani 1 1 d . . . . .
O20 O 0.5091(5) 1.3182(5) 0.1307(5) 0.077(3) Uani 1 1 d . . . . .
O21 O 0.5846(5) 1.4084(5) 0.1440(5) 0.083(3) Uani 1 1 d . . . . .
C2 C -0.0553(6) 1.7634(6) -0.1229(4) 0.034(2) Uani 1 1 d . . . . .
O22 O 0.3054(6) 1.4585(5) -0.0127(3) 0.084(3) Uani 1 1 d . U . . .
O23 O 0.5375(5) 1.3116(5) -0.0278(4) 0.085(3) Uani 1 1 d . . . . .
O24 O 1.0102(5) 0.1500(6) 0.3479(5) 0.088(3) Uani 1 1 d . . . . .
O25 O 0.6481(7) 1.2930(6) 0.0350(3) 0.084(3) Uani 1 1 d . U . . .
O26 O 1.2005(7) -0.2851(5) 0.4912(4) 0.081(3) Uani 1 1 d . . . . .
O27 O 0.6138(5) 1.4072(5) -0.1243(4) 0.089(3) Uani 1 1 d . . . . .
C3 C 0.0553(7) 1.4492(6) 0.1343(4) 0.041(2) Uani 1 1 d . . . . .
H3 H 0.110900 1.458565 0.124492 0.049 Uiso 1 1 calc R . . . .
C4 C -0.0828(6) 1.7048(6) -0.0727(4) 0.038(2) Uani 1 1 d . . . . .
C5 C 0.0538(7) 1.6941(6) -0.0694(4) 0.040(2) Uani 1 1 d . . . . .
H5 H 0.108419 1.677652 -0.056458 0.048 Uiso 1 1 calc R . . . .
C6 C 0.0852(7) 1.8097(6) -0.1587(4) 0.040(2) Uani 1 1 d . . . . .
H6A H 0.086739 1.818624 -0.201426 0.048 Uiso 1 1 calc R . . . .
H6B H 0.147410 1.785106 -0.152093 0.048 Uiso 1 1 calc R . . . .
O28 O 0.0548(8) 1.5178(6) 0.4220(4) 0.101(3) Uani 1 1 d . . . . .
C7 C -0.1112(7) 1.8163(6) -0.1643(4) 0.042(2) Uani 1 1 d . . . . .
H7 H -0.092689 1.855343 -0.197817 0.050 Uiso 1 1 calc R . . . .
C8 C 0.0468(6) 1.8871(6) -0.1455(5) 0.041(2) Uani 1 1 d . . . . .
C9 C -0.0551(6) 1.3979(6) 0.1836(4) 0.036(2) Uani 1 1 d . . . . .
O29 O 0.9959(7) -0.0394(6) 0.5720(5) 0.026(3) Uani 0.5 1 d . . . . .
C10 C 0.4262(7) 0.2108(6) 0.4126(4) 0.043(3) Uani 1 1 d . . . . .
C11 C 0.0863(7) 1.3408(6) 0.2317(4) 0.044(3) Uani 1 1 d . . . . .
H11A H 0.150325 1.332241 0.212736 0.053 Uiso 1 1 calc R . . . .
H11B H 0.075532 1.289813 0.247368 0.053 Uiso 1 1 calc R . . . .
O30 O -0.0760(7) 2.1151(6) -0.0565(5) 0.088(3) Uani 1 1 d . . . . .
C12 C 0.5543(7) -0.0360(6) 0.6264(5) 0.047(3) Uani 1 1 d . . . . .
H12 H 0.610960 -0.027865 0.614445 0.056 Uiso 1 1 calc R . . . .
O31 O 0.7322(7) 1.3856(6) -0.0570(3) 0.090(3) Uani 1 1 d . . . . .
C13 C 0.5895(8) -0.1419(6) 0.7228(5) 0.054(3) Uani 1 1 d . . . . .
H13A H 0.652549 -0.148110 0.702113 0.065 Uiso 1 1 calc R . . . .
H13B H 0.580869 -0.193717 0.737595 0.065 Uiso 1 1 calc R . . . .
O32 O -0.0160(9) 1.4272(6) 0.4837(4) 0.100(3) Uani 1 1 d . . . . .
H32 H -0.029931 1.454086 0.506820 0.150 Uiso 1 1 calc GR . . . .
O33 O 1.1185(5) 0.0070(6) 0.3420(5) 0.090(3) Uani 1 1 d . . . . .
O2W O 0.4166(7) 0.7433(7) 0.4566(6) 0.102(3) Uani 1 1 d . . . . .
H2WA H 0.423605 0.778023 0.422176 0.152 Uiso 1 1 d G . . . .
H2WB H 0.457104 0.739295 0.473902 0.152 Uiso 1 1 d DG . . . .
C14 C 0.5374(7) -0.1541(6) 0.8352(5) 0.057(3) Uani 1 1 d . . . . .
H14 H 0.522470 -0.198850 0.841008 0.068 Uiso 1 1 calc R . . . .
O35 O 0.7759(9) -0.0059(5) 0.5976(4) 0.119(5) Uani 1 1 d . . . . .
O36 O 0.5278(8) 0.8195(7) 0.3610(5) 0.102(3) Uani 1 1 d . . . . .
N9 N 0.5248(8) 1.2928(7) -0.2170(5) 0.071(3) Uani 1 1 d . . . . .
O37 O 0.8398(7) 0.1983(5) 0.3198(4) 0.092(3) Uani 1 1 d . . . . .
N10 N 0.6039(8) 1.2119(7) -0.1438(5) 0.068(3) Uani 1 1 d . . . . .
C15 C 0.4556(6) 0.2678(6) 0.3627(4) 0.042(3) Uani 1 1 d . . . . .
O38 O 1.1179(9) 0.1479(5) 0.4125(4) 0.117(5) Uani 1 1 d . . . . .
C16 C 0.5634(7) 0.1963(6) 0.4154(4) 0.046(3) Uani 1 1 d . . . . .
H16 H 0.619055 0.177464 0.427615 0.055 Uiso 1 1 calc R . . . .
C17 C 0.5717(7) -0.1127(6) 0.7769(5) 0.046(3) Uani 1 1 d . . . . .
C18 C 0.5930(7) -0.0460(7) 0.7696(5) 0.053(3) Uani 1 1 d . . . . .
H18 H 0.617958 -0.018431 0.731010 0.063 Uiso 1 1 calc R . . . .
O39 O 0.7940(8) -0.0374(8) 0.4983(4) 0.130(3) Uani 1 1 d . U . . .
C19 C -0.1620(7) 1.4756(7) 0.1159(5) 0.052(3) Uani 1 1 d . . . . .
H19 H -0.178354 1.515934 0.080860 0.062 Uiso 1 1 calc R . . . .
C20 C 0.0665(7) 1.3725(6) 0.2840(5) 0.048(3) Uani 1 1 d . . . . .
N11 N 0.7526(7) 1.0307(6) 0.0822(5) 0.061(3) Uani 1 1 d . . . . .
C21 C -0.1670(7) 1.6966(6) -0.0631(5) 0.047(3) Uani 1 1 d . . . . .
H21 H -0.185223 1.656784 -0.030285 0.057 Uiso 1 1 calc R . . . .
O40 O 0.5281(8) 0.0336(6) 0.9219(4) 0.092(3) Uani 1 1 d . . . . .
C22 C -0.1135(8) 1.3548(7) 0.2237(5) 0.055(3) Uani 1 1 d . . . . .
H22 H -0.098410 1.316414 0.259844 0.066 Uiso 1 1 calc R . . . .
C23 C 0.3855(8) -0.1266(7) 0.7237(5) 0.060(3) Uani 1 1 d . . . . .
H23 H 0.403482 -0.165798 0.758785 0.072 Uiso 1 1 calc R . . . .
C24 C 0.4183(7) -0.0271(6) 0.6276(5) 0.043(3) Uani 1 1 d . . . . .
C25 C 0.4422(7) -0.0841(6) 0.6807(5) 0.041(2) Uani 1 1 d . . . . .
C26 C -0.2225(7) 1.7483(7) -0.1027(5) 0.055(3) Uani 1 1 d . . . . .
H26 H -0.280148 1.744164 -0.096263 0.066 Uiso 1 1 calc R . . . .
O41 O 0.5087(8) -0.0816(6) 0.9833(4) 0.092(3) Uani 1 1 d . . . . .
H41 H 0.505462 -0.062879 1.009703 0.137 Uiso 1 1 calc GR . . . .
C27 C 0.5848(9) 0.3747(8) 0.3534(5) 0.058(3) Uani 1 1 d . . . . .
C28 C 0.0354(9) 1.8905(7) -0.0871(5) 0.060(3) Uani 1 1 d . . . . .
H28 H 0.054515 1.844128 -0.056278 0.072 Uiso 1 1 calc R . . . .
O42 O 1.0217(7) -0.0782(7) 0.4727(5) 0.028(3) Uani 0.5 1 d . . . . .
C29 C 0.6011(8) 0.3086(7) 0.3274(5) 0.060(3) Uani 1 1 d . . . . .
H29A H 0.588357 0.331576 0.286388 0.072 Uiso 1 1 calc R . . . .
H29B H 0.664700 0.276485 0.324755 0.072 Uiso 1 1 calc R . . . .
N12 N 0.6973(7) 1.0877(6) -0.0023(5) 0.068(3) Uani 1 1 d . . . . .
C30 C 0.0179(8) 1.9574(6) -0.1893(5) 0.055(3) Uani 1 1 d . . . . .
H30 H 0.026434 1.956870 -0.229172 0.066 Uiso 1 1 calc R . . . .
C31 C -0.1918(8) 1.3714(7) 0.2076(5) 0.060(3) Uani 1 1 d . . . . .
H31 H -0.230734 1.341780 0.232555 0.072 Uiso 1 1 calc R . . . .
O43 O 0.4988(7) 1.4461(6) 0.0714(5) 0.022(2) Uani 0.5 1 d . . . . .
C32 C 0.5512(11) 0.4968(9) 0.4006(6) 0.073(4) Uani 1 1 d . . . . .
C33 C -0.1965(7) 1.8075(7) -0.1528(5) 0.057(3) Uani 1 1 d . . . . .
H33 H -0.236781 1.841744 -0.178964 0.068 Uiso 1 1 calc R . . . .
C34 C 0.5253(8) -0.1292(7) 0.8844(5) 0.059(3) Uani 1 1 d . . . . .
H34 H 0.504218 -0.158530 0.923439 0.071 Uiso 1 1 calc R . . . .
C35 C 0.0231(9) 1.3393(7) 0.3412(5) 0.064(3) Uani 1 1 d . . . . .
H35 H 0.002511 1.297241 0.348006 0.077 Uiso 1 1 calc R . . . .
C36 C 0.5776(8) -0.0206(7) 0.8190(5) 0.059(3) Uani 1 1 d . . . . .
H36 H 0.589912 0.025364 0.813481 0.071 Uiso 1 1 calc R . . . .
O44 O 0.5136(7) 1.4450(6) -0.0415(5) 0.020(2) Uani 0.5 1 d . . . . .
C37 C 0.3331(8) -0.0081(8) 0.6145(6) 0.061(3) Uani 1 1 d . . . . .
H37 H 0.315587 0.030207 0.578910 0.073 Uiso 1 1 calc R . . . .
C38 C 0.3394(7) 0.2076(7) 0.4225(5) 0.055(3) Uani 1 1 d . . . . .
H38 H 0.318539 0.170261 0.456351 0.066 Uiso 1 1 calc R . . . .
C39 C 0.0394(9) 1.4306(7) 0.3797(5) 0.061(3) Uani 1 1 d . . . . .
O45 O 0.5969(7) 1.4281(6) 0.0059(5) 0.021(2) Uani 0.5 1 d . . . . .
C40 C 0.5390(10) 1.2776(8) -0.1609(6) 0.071(4) Uani 1 1 d . . . . .
H40 H 0.505354 1.310903 -0.136362 0.085 Uiso 1 1 calc R . . . .
C41 C 0.5436(7) -0.0629(7) 0.8773(5) 0.053(3) Uani 1 1 d . . . . .
O46 O 0.5821(7) 1.5379(6) -0.0246(5) 0.023(2) Uani 0.5 1 d . . . . .
O47 O 1.0822(7) -0.0642(6) 0.5210(5) 0.022(2) Uani 0.5 1 d . . . . .
C42 C 0.3150(9) 0.3161(8) 0.3318(6) 0.073(4) Uani 1 1 d . . . . .
H42 H 0.275894 0.351075 0.304961 0.088 Uiso 1 1 calc R . . . .
C43 C 0.6482(9) 0.8726(7) 0.3014(6) 0.062(3) Uani 1 1 d . . . . .
C44 C 0.4004(8) 0.3220(8) 0.3202(5) 0.068(4) Uani 1 1 d . . . . .
H44 H 0.420653 0.359540 0.286165 0.082 Uiso 1 1 calc R . . . .
C45 C -0.2188(8) 1.4318(8) 0.1545(6) 0.064(4) Uani 1 1 d . . . . .
H45 H -0.274843 1.441900 0.145652 0.077 Uiso 1 1 calc R . . . .
C46 C -0.0037(8) 1.9618(7) -0.0744(5) 0.054(3) Uani 1 1 d . . . . .
H46 H -0.010320 1.963421 -0.035079 0.065 Uiso 1 1 calc R . . . .
C47 C 0.6384(9) 1.1828(8) -0.1951(6) 0.060(3) Uani 1 1 d . . . . .
C48 C 0.0238(11) 1.4608(9) 0.4318(6) 0.075(4) Uani 1 1 d . . . . .
C49 C 0.0098(10) 1.3686(8) 0.3894(5) 0.074(4) Uani 1 1 d . . . . .
H49 H -0.019333 1.345756 0.428313 0.089 Uiso 1 1 calc R . . . .
C50 C 0.4843(12) 0.4846(9) 0.3902(8) 0.100(5) Uani 1 1 d . . . . .
H50 H 0.425145 0.517738 0.398758 0.119 Uiso 1 1 calc R . . . .
O48 O 0.9459(7) -0.0975(8) 0.4188(4) 0.131(3) Uani 1 1 d . U . . .
C51 C 0.3018(9) -0.1073(9) 0.7111(8) 0.081(4) Uani 1 1 d . . . . .
H51 H 0.260788 -0.133156 0.738993 0.097 Uiso 1 1 calc R . . . .
O49 O 0.6415(8) 0.7954(8) 0.4041(5) 0.114(4) Uani 1 1 d . . . . .
H49A H 0.610809 0.772287 0.434170 0.172 Uiso 1 1 calc GR . . . .
C52 C 0.2847(8) 0.2598(8) 0.3822(6) 0.073(4) Uani 1 1 d . . . . .
H52 H 0.226135 0.257753 0.388528 0.087 Uiso 1 1 calc R . . . .
C53 C 0.7099(9) 1.1163(10) -0.2041(7) 0.087(5) Uani 1 1 d . . . . .
H53 H 0.745208 1.083940 -0.174537 0.105 Uiso 1 1 calc R . . . .
O50 O 1.0202(7) -0.2014(8) 0.5125(4) 0.130(3) Uani 1 1 d . U . . .
O51 O 0.9052(7) -0.0252(6) 0.5321(5) 0.021(2) Uani 0.5 1 d . . . . .
O52 O 1.1238(7) -0.1430(8) 0.4114(4) 0.131(3) Uani 1 1 d . U . . .
O3W O -0.0839(9) 1.2632(7) -0.0582(7) 0.119(4) Uani 1 1 d . . . . .
H3WA H -0.094806 1.297794 -0.092045 0.178 Uiso 1 1 d G . . . .
H3WB H -0.092795 1.222788 -0.059083 0.178 Uiso 1 1 d G . . . .
C54 C -0.0328(8) 2.0298(7) -0.1183(5) 0.059(3) Uani 1 1 d . . . . .
C55 C 0.0937(8) 1.4375(8) 0.2750(5) 0.063(3) Uani 1 1 d . . . . .
H55 H 0.120874 1.461729 0.235844 0.076 Uiso 1 1 calc R . . . .
O54 O 0.4553(11) 0.6077(8) 0.4335(9) 0.157(6) Uani 1 1 d . . . . .
H54 H 0.455095 0.650775 0.433103 0.235 Uiso 1 1 calc GR . . . .
C56 C 0.5899(9) 1.2316(9) -0.2394(6) 0.072(4) Uani 1 1 d . . . . .
C57 C 0.7363(9) 1.0086(7) 0.0038(6) 0.062(3) Uani 1 1 d . . . . .
C58 C 0.0817(10) 1.4669(8) 0.3221(6) 0.079(4) Uani 1 1 d . . . . .
H58 H 0.101350 1.509442 0.315515 0.094 Uiso 1 1 calc R . . . .
C59 C 0.6002(12) 0.8263(9) 0.3588(7) 0.079(4) Uani 1 1 d . . . . .
O55 O -0.1272(14) 2.1599(8) -0.1398(7) 0.200(9) Uani 1 1 d . . . . .
H55A H -0.149351 2.200386 -0.129003 0.300 Uiso 1 1 calc GR . . . .
C60 C 0.7265(9) 0.8862(8) 0.2992(6) 0.072(4) Uani 1 1 d . . . . .
H60 H 0.752477 0.864093 0.333778 0.086 Uiso 1 1 calc R . . . .
C61 C 0.2759(9) -0.0498(9) 0.6577(8) 0.077(4) Uani 1 1 d . . . . .
H61 H 0.218380 -0.039091 0.650783 0.093 Uiso 1 1 calc R . . . .
C62 C 0.7303(8) 0.9650(7) 0.1947(5) 0.059(3) Uani 1 1 d . . . . .
C63 C 0.3633(13) 1.3486(12) -0.2281(9) 0.124(5) Uani 1 1 d . U . . .
C64 C 0.5268(9) -0.0345(9) 0.9310(6) 0.068(4) Uani 1 1 d . . . . .
C65 C 0.4986(10) 0.4248(9) 0.3671(8) 0.092(5) Uani 1 1 d . . . . .
H65 H 0.449162 0.417891 0.360632 0.110 Uiso 1 1 calc R . . . .
C66 C 0.7084(9) 1.0978(8) 0.0449(6) 0.069(4) Uani 1 1 d . . . . .
H66 H 0.687611 1.146977 0.051960 0.083 Uiso 1 1 calc R . . . .
C67 C 0.6525(9) 0.9520(8) 0.1961(6) 0.079(4) Uani 1 1 d . . . . .
H67 H 0.627164 0.973291 0.161316 0.095 Uiso 1 1 calc R . . . .
C68 C 0.7717(9) 0.9731(8) 0.0552(6) 0.070(4) Uani 1 1 d . . . . .
C69 C 0.7424(9) 0.9650(9) -0.0332(7) 0.079(4) Uani 1 1 d . . . . .
H69 H 0.716700 0.989892 -0.068018 0.095 Uiso 1 1 calc R . . . .
C70 C -0.0226(9) 2.0276(7) -0.1762(6) 0.074(4) Uani 1 1 d . . . . .
H70 H -0.043308 2.074090 -0.206498 0.089 Uiso 1 1 calc R . . . .
O1W O 0.5856(10) 0.6797(7) 0.4948(6) 0.126(4) Uani 1 1 d . . . . .
H1WA H 0.585025 0.654314 0.472635 0.189 Uiso 1 1 d DG . . . .
H1WB H 0.630059 0.649699 0.512771 0.189 Uiso 1 1 d G . . . .
C71 C 0.7670(9) 0.9325(9) 0.2461(6) 0.077(4) Uani 1 1 d . . . . .
H71 H 0.819547 0.941515 0.245512 0.093 Uiso 1 1 calc R . . . .
C72 C 0.7268(12) 1.0997(12) -0.2564(9) 0.107(6) Uani 1 1 d . . . . .
H72 H 0.774052 1.054650 -0.262730 0.129 Uiso 1 1 calc R . . . .
C73 C 0.6119(9) 0.9072(8) 0.2497(6) 0.070(4) Uani 1 1 d . . . . .
H73 H 0.557890 0.900164 0.250595 0.084 Uiso 1 1 calc R . . . .
C74 C 0.6041(13) 1.2179(12) -0.2951(7) 0.103(6) Uani 1 1 d . . . . .
H74 H 0.569893 1.251453 -0.325140 0.123 Uiso 1 1 calc R . . . .
C75 C 0.5394(12) 0.5605(11) 0.4268(8) 0.091(5) Uani 1 1 d D . . . .
C76 C 0.4553(11) 1.3601(10) -0.2460(7) 0.106(6) Uani 1 1 d . . . . .
H76A H 0.474982 1.370983 -0.290043 0.127 Uiso 1 1 calc R . . . .
H76B H 0.449662 1.406282 -0.235741 0.127 Uiso 1 1 calc R . . . .
C77 C 0.7746(10) 1.0186(9) 0.1391(6) 0.081(4) Uani 1 1 d . . . . .
H77A H 0.756558 1.069950 0.145783 0.097 Uiso 1 1 calc R . . . .
H77B H 0.840221 0.996250 0.135596 0.097 Uiso 1 1 calc R . . . .
C78 C -0.0752(12) 2.1048(10) -0.1026(7) 0.105(6) Uani 1 1 d . . . . .
C79 C 0.6762(15) 1.1475(16) -0.3011(9) 0.134(9) Uani 1 1 d . . . . .
H79 H 0.689791 1.133098 -0.336531 0.161 Uiso 1 1 calc R . . . .
O57 O 0.5988(11) 0.5698(10) 0.4397(8) 0.168(7) Uani 1 1 d D . . . .
C80 C 0.6367(13) 0.4478(13) 0.3898(9) 0.133(8) Uani 1 1 d . . . . .
H80 H 0.684271 0.454525 0.398726 0.160 Uiso 1 1 calc R . . . .
C81 C 0.8265(13) 0.8498(10) 0.0352(10) 0.132(8) Uani 1 1 d . . . . .
H81 H 0.860749 0.796388 0.043975 0.159 Uiso 1 1 calc R . . . .
C82 C 0.7867(13) 0.8854(10) -0.0176(9) 0.107(6) Uani 1 1 d . . . . .
H82 H 0.790734 0.854909 -0.041159 0.129 Uiso 1 1 calc R . . . .
C83 C 0.6547(11) 0.3850(12) 0.3645(8) 0.121(7) Uani 1 1 d . . . . .
H83 H 0.713954 0.351974 0.355946 0.146 Uiso 1 1 calc R . . . .
C84 C 0.8162(11) 0.8918(10) 0.0740(8) 0.099(5) Uani 1 1 d . . . . .
H84 H 0.837737 0.867215 0.110488 0.119 Uiso 1 1 calc R . . . .
C85 C 1.1950(8) -0.5658(6) 0.5551(6) 0.110(6) Uani 1 1 d D . . . .
C86 C 1.1611(8) -0.5830(7) 0.6177(6) 0.120(6) Uani 1 1 d G . . . .
H86 H 1.162360 -0.552534 0.639490 0.143 Uiso 1 1 calc R . . . .
C87 C 1.1252(8) -0.6458(7) 0.6479(5) 0.113(6) Uani 1 1 d G . . . .
H87 H 1.102438 -0.657289 0.689777 0.135 Uiso 1 1 calc R . . . .
C88 C 1.1232(8) -0.6913(6) 0.6153(6) 0.110(6) Uani 1 1 d G . . . .
C89 C 1.1572(8) -0.6741(7) 0.5526(6) 0.110(6) Uani 1 1 d G . . . .
H89 H 1.155877 -0.704596 0.530881 0.132 Uiso 1 1 calc R . . . .
C90 C 1.1931(8) -0.6114(8) 0.5225(5) 0.120(6) Uani 1 1 d G . . . .
H90 H 1.215800 -0.599841 0.480594 0.144 Uiso 1 1 calc R . . . .
C91 C 0.1960(15) 1.3279(15) -0.1934(11) 0.136(6) Uani 1 1 d . U . . .
C92 C 0.2166(14) 1.3550(13) -0.1630(11) 0.149(5) Uani 1 1 d . U . . .
H92 H 0.177700 1.365931 -0.127523 0.179 Uiso 1 1 calc R . . . .
C93 C 0.2542(16) 1.2944(14) -0.2345(11) 0.150(9) Uani 1 1 d . . . . .
H93 H 0.240134 1.264667 -0.250924 0.181 Uiso 1 1 calc R . . . .
C94 C 0.3432(14) 1.3071(14) -0.2528(12) 0.166(10) Uani 1 1 d . . . . .
H94 H 0.387128 1.285540 -0.282620 0.199 Uiso 1 1 calc R . . . .
C95 C 0.3045(13) 1.3693(13) -0.1845(10) 0.145(5) Uani 1 1 d . U . . .
H95 H 0.317774 1.395611 -0.164552 0.174 Uiso 1 1 calc R . . . .
O58 O 0.0888(10) 1.2663(10) -0.1948(7) 0.164(6) Uani 1 1 d . . . . .
O59 O 0.0538(10) 1.3290(10) -0.1264(8) 0.172(7) Uani 1 1 d D . . . .
H59 H 0.014304 1.370165 -0.139278 0.258 Uiso 1 1 calc GR . . . .
C96 C 0.1048(15) 1.3055(12) -0.1686(9) 0.139(9) Uani 1 1 d D . . . .
N25 N 0.9773(11) -0.7227(9) 0.6445(8) 0.123(5) Uani 1 1 d . . . . .
C97 C 1.0747(11) -0.7547(11) 0.6483(10) 0.137(8) Uani 1 1 d . . . . .
H97A H 1.104358 -0.798121 0.630290 0.164 Uiso 1 1 calc R . . . .
H97B H 1.080026 -0.775588 0.690969 0.164 Uiso 1 1 calc R . . . .
N85 N 0.8464(13) -0.6719(17) 0.6095(11) 0.211(12) Uani 1 1 d . . . . .
C98 C 0.935(2) -0.7112(16) 0.5979(11) 0.173(11) Uani 1 1 d . . . . .
H98 H 0.965214 -0.728526 0.563460 0.207 Uiso 1 1 calc R . . . .
C99 C 0.8246(15) -0.6356(11) 0.7702(7) 0.204(7) Uani 1 1 d . U . . .
H99 H 0.822687 -0.626694 0.806048 0.245 Uiso 1 1 calc R . . . .
C100 C 0.9058(11) -0.6797(10) 0.7412(8) 0.188(8) Uani 1 1 d G U . . .
H100 H 0.958100 -0.700150 0.757631 0.226 Uiso 1 1 calc R . . . .
C101 C 0.9087(9) -0.6930(9) 0.6877(7) 0.130(8) Uani 1 1 d G . . . .
C102 C 0.8305(13) -0.6624(11) 0.6632(7) 0.196(8) Uani 1 1 d G U . . .
C103 C 0.7494(10) -0.6184(10) 0.6922(9) 0.205(7) Uani 1 1 d G U . . .
H103 H 0.697045 -0.597894 0.675825 0.246 Uiso 1 1 calc R . . . .
C104 C 0.7464(11) -0.6050(9) 0.7457(9) 0.207(7) Uani 1 1 d G U . . .
H104 H 0.692158 -0.575565 0.765144 0.248 Uiso 1 1 calc R . . . .
O60 O 1.2067(13) -0.4464(11) 0.5525(8) 0.172(6) Uani 1 1 d D . . . .
H60A H 1.230709 -0.411387 0.533006 0.258 Uiso 1 1 calc GR . . . .
O61 O 1.2538(12) -0.4760(15) 0.4631(9) 0.220(10) Uani 1 1 d . . . . .
C105 C 1.2204(14) -0.4885(9) 0.5206(10) 0.172(14) Uani 1 1 d D . . . .

loop_
_atom_site_aniso_label
_atom_site_aniso_U_11
_atom_site_aniso_U_22
_atom_site_aniso_U_33
_atom_site_aniso_U_23
_atom_site_aniso_U_13
_atom_site_aniso_U_12
Mo1 0.0305(4) 0.0268(4) 0.0248(4) 0.0042(3) -0.0026(3) -0.0145(4)
Mo2 0.0208(4) 0.0488(5) 0.0307(4) -0.0054(4) -0.0063(3) -0.0149(4)
Mo3 0.0289(4) 0.0445(5) 0.0227(4) 0.0028(4) -0.0103(3) -0.0116(4)
Mo4 0.0410(5) 0.0276(4) 0.0413(5) -0.0010(4) -0.0183(4) -0.0188(4)
Mo5 0.0392(5) 0.0257(4) 0.0359(5) 0.0104(4) -0.0207(4) -0.0149(4)
Mo6 0.0360(5) 0.0511(6) 0.0224(4) -0.0069(4) -0.0070(3) -0.0187(4)
Mo7 0.0391(5) 0.0279(5) 0.0433(5) -0.0108(4) 0.0051(4) -0.0119(4)
Mo8 0.0362(5) 0.0433(6) 0.0515(6) 0.0098(5) -0.0248(4) -0.0141(4)
Mo9 0.0718(7) 0.0693(7) 0.0229(5) 0.0064(5) -0.0024(4) -0.0486(6)
Mo10 0.0459(6) 0.0471(6) 0.0661(7) 0.0061(5) -0.0280(5) -0.0081(5)
Mo11 0.0777(8) 0.1123(10) 0.0239(5) -0.0126(6) -0.0102(5) -0.0483(7)
Cu1 0.0488(8) 0.0412(7) 0.0378(7) 0.0096(6) -0.0179(6) -0.0209(6)
Mo12 0.1076(10) 0.0855(9) 0.0799(9) 0.0064(7) -0.0366(7) -0.0786(8)
Cu2 0.0544(8) 0.0494(8) 0.0396(7) 0.0029(6) -0.0167(6) -0.0192(7)
Cu3 0.1082(14) 0.0617(11) 0.0675(11) -0.0121(9) -0.0292(10) -0.0295(10)
Si1 0.0234(17) 0.0222(17) 0.0208(17) 0.0010(14) -0.0083(14) -0.0100(15)
Si2 0.037(2) 0.043(2) 0.0195(17) 0.0059(16) -0.0119(15) -0.0270(18)
O1 0.062(5) 0.060(5) 0.061(5) -0.031(4) 0.023(4) -0.044(4)
O2 0.075(5) 0.038(4) 0.062(5) -0.002(4) -0.032(4) -0.031(4)
O3 0.019(3) 0.072(5) 0.040(4) 0.003(4) -0.006(3) -0.017(3)
O4 0.056(4) 0.039(4) 0.044(4) 0.003(3) 0.014(3) -0.030(4)
N1 0.045(5) 0.042(5) 0.038(5) -0.003(4) -0.011(4) -0.024(4)
N2 0.042(5) 0.042(5) 0.040(5) -0.004(4) -0.013(4) -0.011(4)
O5 0.050(4) 0.041(4) 0.064(5) -0.027(4) 0.007(4) -0.003(4)
O6 0.067(5) 0.066(5) 0.044(4) -0.025(4) 0.019(4) -0.039(4)
N3 0.036(5) 0.035(5) 0.039(5) -0.001(4) -0.014(4) -0.014(4)
O7 0.056(5) 0.034(4) 0.076(5) 0.023(4) -0.046(4) -0.015(4)
O8 0.060(5) 0.110(7) 0.036(4) -0.032(5) 0.003(4) -0.043(5)
O9 0.109(7) 0.050(5) 0.052(5) -0.027(4) -0.054(5) 0.036(5)
O10 0.076(5) 0.071(5) 0.047(5) -0.027(4) 0.021(4) -0.053(5)
O11 0.028(4) 0.076(6) 0.085(6) 0.044(5) -0.008(4) -0.021(4)
N4 0.050(5) 0.038(5) 0.033(4) 0.000(4) -0.020(4) -0.018(4)
N5 0.045(5) 0.037(5) 0.041(5) 0.000(4) -0.004(4) -0.021(4)
N6 0.043(5) 0.044(5) 0.045(5) -0.001(4) -0.017(4) -0.019(4)
N7 0.039(5) 0.052(5) 0.034(5) -0.003(4) -0.009(4) -0.021(4)
O12 0.058(5) 0.075(6) 0.088(6) -0.038(5) -0.004(4) -0.043(5)
O13 0.151(8) 0.127(8) 0.031(4) -0.021(5) 0.017(5) -0.126(7)
C1 0.039(6) 0.034(5) 0.032(5) 0.001(4) -0.007(4) -0.022(5)
N8 0.049(5) 0.063(6) 0.031(5) -0.005(4) -0.008(4) -0.029(5)
O14 0.037(4) 0.080(6) 0.059(5) 0.036(4) -0.010(4) -0.021(4)
O15 0.045(5) 0.147(9) 0.044(5) 0.001(5) -0.008(4) -0.059(5)
O16 0.086(6) 0.066(6) 0.072(6) -0.037(5) -0.042(5) 0.002(5)
O17 0.027(4) 0.074(6) 0.171(10) -0.083(7) -0.021(5) -0.004(4)
O18 0.039(5) 0.132(8) 0.148(9) -0.106(8) 0.023(5) -0.045(5)
O19 0.105(7) 0.062(5) 0.054(5) -0.036(4) -0.049(5) 0.041(5)
O20 0.031(4) 0.065(5) 0.168(9) -0.082(6) -0.021(5) 0.001(4)
O21 0.024(4) 0.077(6) 0.178(10) -0.079(7) -0.017(5) -0.007(4)
C2 0.033(5) 0.039(6) 0.033(5) -0.013(5) -0.015(4) -0.005(4)
O22 0.114(7) 0.063(6) 0.041(5) -0.022(4) -0.046(5) 0.037(5)
O23 0.031(4) 0.078(6) 0.088(6) 0.048(5) -0.020(4) -0.024(4)
O24 0.028(4) 0.121(8) 0.159(9) -0.109(8) 0.022(5) -0.033(5)
O25 0.140(7) 0.110(7) 0.039(4) -0.007(4) 0.006(5) -0.111(6)
O26 0.124(8) 0.050(5) 0.062(6) -0.027(5) 0.001(5) -0.026(5)
O27 0.038(4) 0.080(6) 0.093(7) 0.048(5) -0.017(4) -0.029(4)
C3 0.048(6) 0.040(6) 0.036(6) 0.003(5) -0.018(5) -0.021(5)
C4 0.038(6) 0.036(6) 0.035(5) 0.000(5) -0.016(4) -0.011(5)
C5 0.038(6) 0.043(6) 0.034(5) 0.007(5) -0.019(5) -0.016(5)
C6 0.043(6) 0.042(6) 0.038(6) 0.001(5) -0.008(5) -0.027(5)
O28 0.166(11) 0.096(8) 0.067(7) -0.034(6) -0.021(7) -0.060(8)
C7 0.045(6) 0.038(6) 0.037(6) 0.001(5) -0.015(5) -0.013(5)
C8 0.035(6) 0.044(6) 0.046(6) -0.013(5) -0.002(5) -0.021(5)
C9 0.037(6) 0.036(6) 0.035(5) -0.005(5) -0.001(4) -0.020(5)
O29 0.027(6) 0.027(6) 0.021(6) 0.003(5) -0.011(5) -0.010(5)
C10 0.046(6) 0.053(7) 0.028(5) -0.005(5) -0.014(5) -0.015(5)
C11 0.056(7) 0.043(6) 0.038(6) -0.006(5) -0.029(5) -0.009(5)
O30 0.115(8) 0.073(7) 0.080(7) -0.032(6) -0.044(6) -0.004(6)
C12 0.040(6) 0.044(6) 0.052(7) 0.000(5) -0.009(5) -0.022(5)
O31 0.173(9) 0.114(7) 0.032(4) -0.012(5) 0.011(5) -0.128(7)
C13 0.063(7) 0.038(6) 0.050(7) 0.007(5) -0.023(6) -0.013(6)
O32 0.167(11) 0.093(8) 0.057(6) -0.034(6) -0.007(7) -0.057(8)
O33 0.040(5) 0.113(8) 0.149(9) -0.103(7) 0.024(5) -0.029(5)
O2W 0.079(7) 0.090(8) 0.123(10) -0.040(7) -0.008(7) -0.014(6)
C14 0.055(7) 0.034(6) 0.061(8) -0.001(6) -0.008(6) -0.009(5)
O35 0.257(14) 0.039(5) 0.090(7) 0.000(5) -0.130(9) -0.017(7)
O36 0.097(8) 0.127(10) 0.088(8) -0.020(7) -0.004(6) -0.065(7)
N9 0.085(8) 0.076(8) 0.059(7) -0.011(6) -0.022(6) -0.035(7)
O37 0.129(8) 0.095(7) 0.073(6) 0.053(5) -0.078(6) -0.083(6)
N10 0.087(8) 0.084(8) 0.054(6) -0.038(6) -0.014(6) -0.033(7)
C15 0.031(5) 0.060(7) 0.030(5) -0.006(5) -0.006(4) -0.016(5)
O38 0.235(13) 0.028(5) 0.094(7) 0.003(5) -0.118(9) -0.001(6)
C16 0.043(6) 0.056(7) 0.037(6) 0.002(5) -0.016(5) -0.021(5)
C17 0.038(6) 0.038(6) 0.045(6) 0.004(5) -0.014(5) -0.006(5)
C18 0.060(7) 0.053(7) 0.038(6) 0.007(5) -0.018(5) -0.023(6)
O39 0.117(5) 0.186(6) 0.059(4) 0.045(4) -0.061(4) -0.063(5)
C19 0.054(7) 0.052(7) 0.058(7) -0.003(6) -0.030(6) -0.023(6)
C20 0.056(7) 0.037(6) 0.050(7) -0.011(5) -0.022(6) -0.004(5)
N11 0.063(7) 0.052(6) 0.071(7) -0.016(6) -0.015(6) -0.021(5)
C21 0.040(6) 0.051(7) 0.045(6) -0.003(5) -0.012(5) -0.016(5)
O40 0.143(9) 0.081(7) 0.063(6) -0.014(5) -0.015(6) -0.056(7)
C22 0.067(8) 0.060(8) 0.044(7) -0.005(6) -0.006(6) -0.039(7)
C23 0.070(8) 0.056(8) 0.059(8) -0.016(6) 0.006(6) -0.040(7)
C24 0.043(6) 0.047(6) 0.056(7) -0.022(6) -0.006(5) -0.026(5)
C25 0.037(6) 0.042(6) 0.043(6) -0.006(5) -0.004(5) -0.021(5)
C26 0.036(6) 0.064(8) 0.055(7) -0.007(6) -0.014(5) -0.011(6)
O41 0.119(8) 0.111(8) 0.055(6) -0.019(6) -0.008(6) -0.058(7)
C27 0.063(8) 0.071(9) 0.041(7) -0.002(6) -0.010(6) -0.037(7)
C28 0.091(9) 0.040(7) 0.046(7) -0.004(6) -0.029(7) -0.014(7)
O42 0.030(7) 0.025(6) 0.032(7) -0.007(5) -0.007(5) -0.011(5)
C29 0.056(7) 0.083(9) 0.040(6) -0.013(6) 0.000(5) -0.032(7)
N12 0.081(8) 0.049(7) 0.079(8) -0.009(6) -0.022(6) -0.028(6)
C30 0.077(8) 0.047(7) 0.032(6) -0.005(5) -0.021(6) -0.008(6)
C31 0.063(8) 0.070(8) 0.058(8) -0.009(7) 0.006(6) -0.054(7)
O43 0.020(6) 0.020(6) 0.023(6) 0.010(5) -0.014(5) -0.012(5)
C32 0.080(10) 0.075(10) 0.062(9) -0.021(8) -0.005(7) -0.030(9)
C33 0.048(7) 0.070(8) 0.049(7) -0.011(6) -0.031(6) -0.005(6)
C34 0.064(8) 0.056(8) 0.032(6) 0.003(6) -0.001(5) -0.014(6)
C35 0.101(10) 0.038(7) 0.046(7) -0.003(6) -0.015(7) -0.022(7)
C36 0.058(7) 0.060(8) 0.060(8) 0.000(6) -0.019(6) -0.031(6)
O44 0.018(6) 0.017(6) 0.028(6) -0.003(5) -0.004(5) -0.012(5)
C37 0.062(8) 0.077(9) 0.060(8) -0.027(7) -0.015(6) -0.031(7)
C38 0.046(7) 0.071(8) 0.047(7) -0.006(6) -0.009(5) -0.028(6)
C39 0.099(10) 0.044(7) 0.039(7) -0.011(6) -0.022(7) -0.015(7)
O45 0.018(6) 0.022(6) 0.018(6) 0.003(5) -0.004(5) -0.010(5)
C40 0.095(11) 0.052(8) 0.070(9) -0.027(7) -0.022(8) -0.013(8)
C41 0.041(6) 0.053(7) 0.053(7) 0.002(6) -0.018(5) -0.012(6)
O46 0.025(6) 0.018(6) 0.030(6) -0.004(5) -0.013(5) -0.008(5)
O47 0.023(6) 0.026(6) 0.016(6) 0.003(5) -0.007(5) -0.014(5)
C42 0.070(9) 0.077(10) 0.067(9) -0.006(8) -0.041(7) -0.011(8)
C43 0.073(9) 0.055(8) 0.050(7) -0.013(6) -0.011(7) -0.017(7)
C44 0.063(8) 0.096(10) 0.028(6) 0.002(6) -0.014(6) -0.022(8)
C45 0.039(6) 0.091(10) 0.081(9) -0.034(8) -0.004(6) -0.036(7)
C46 0.069(8) 0.062(8) 0.033(6) -0.010(6) -0.014(6) -0.023(7)
C47 0.070(9) 0.070(9) 0.053(8) -0.015(7) -0.003(7) -0.042(7)
C48 0.120(12) 0.069(9) 0.039(7) -0.018(7) -0.012(8) -0.031(9)
C49 0.120(12) 0.063(9) 0.036(7) -0.006(6) -0.015(7) -0.034(8)
C50 0.096(12) 0.072(11) 0.134(16) -0.022(10) -0.028(11) -0.032(10)
O48 0.091(4) 0.196(6) 0.067(4) 0.065(4) -0.051(3) -0.079(4)
C51 0.060(9) 0.106(12) 0.108(13) -0.051(10) 0.011(8) -0.058(9)
O49 0.127(10) 0.142(11) 0.071(7) -0.004(7) -0.025(7) -0.060(8)
C52 0.042(7) 0.086(10) 0.068(9) 0.006(8) -0.020(6) -0.018(7)
C53 0.060(9) 0.118(13) 0.100(12) -0.071(11) 0.020(8) -0.033(9)
O50 0.095(4) 0.193(6) 0.066(4) 0.063(4) -0.047(3) -0.079(4)
O51 0.025(6) 0.021(6) 0.016(6) 0.002(5) -0.007(5) -0.011(5)
O52 0.085(4) 0.199(6) 0.069(4) 0.071(4) -0.048(3) -0.084(4)
O3W 0.093(8) 0.087(8) 0.190(14) -0.052(9) -0.044(9) -0.016(8)
C54 0.067(8) 0.057(8) 0.054(7) -0.030(7) -0.026(6) 0.004(6)
C55 0.082(9) 0.075(9) 0.036(6) -0.013(6) -0.011(6) -0.032(8)
O54 0.183(15) 0.100(11) 0.197(16) -0.060(12) -0.036(12) -0.039(10)
C56 0.072(9) 0.102(11) 0.064(9) -0.045(9) -0.001(7) -0.040(9)
C57 0.069(8) 0.045(7) 0.067(9) -0.012(7) -0.007(7) -0.023(7)
C58 0.114(12) 0.070(9) 0.062(9) -0.020(8) -0.022(8) -0.035(9)
C59 0.095(12) 0.078(10) 0.071(10) -0.024(8) -0.021(9) -0.029(9)
O55 0.33(2) 0.090(10) 0.118(11) -0.062(9) -0.110(13) 0.074(12)
C60 0.061(8) 0.093(11) 0.054(8) -0.004(7) -0.023(7) -0.023(8)
C61 0.055(8) 0.106(12) 0.111(13) -0.065(11) -0.012(8) -0.037(9)
C62 0.060(8) 0.060(8) 0.053(7) -0.010(6) -0.021(6) -0.014(6)
C63 0.105(11) 0.174(12) 0.155(13) -0.132(10) 0.018(9) -0.061(10)
C64 0.071(9) 0.085(11) 0.049(8) -0.009(8) -0.013(7) -0.032(8)
C65 0.077(11) 0.072(10) 0.141(15) -0.033(10) -0.040(10) -0.021(9)
C66 0.084(10) 0.055(8) 0.066(9) -0.006(7) -0.018(8) -0.027(7)
C67 0.062(8) 0.090(11) 0.078(10) 0.008(8) -0.036(8) -0.029(8)
C68 0.062(8) 0.057(9) 0.074(10) -0.011(8) -0.013(7) -0.008(7)
C69 0.075(10) 0.068(10) 0.086(11) -0.019(8) -0.019(8) -0.015(8)
C70 0.110(11) 0.026(6) 0.062(8) -0.007(6) -0.045(8) 0.021(7)
O1W 0.151(12) 0.132(11) 0.100(10) -0.010(8) -0.046(8) -0.055(9)
C71 0.073(9) 0.098(11) 0.072(10) -0.025(9) -0.020(8) -0.034(9)
C72 0.091(13) 0.144(18) 0.104(14) -0.079(14) 0.029(11) -0.049(12)
C73 0.058(8) 0.069(9) 0.081(10) -0.012(8) -0.020(7) -0.022(7)
C74 0.127(15) 0.152(17) 0.056(9) -0.047(11) -0.010(9) -0.061(13)
C75 0.092(13) 0.094(13) 0.091(12) -0.037(10) -0.003(10) -0.035(11)
C76 0.119(14) 0.096(12) 0.096(12) 0.025(10) -0.051(11) -0.055(11)
C77 0.084(10) 0.099(11) 0.070(9) -0.014(8) -0.022(8) -0.044(9)
C78 0.134(15) 0.088(12) 0.064(10) -0.017(9) -0.061(10) 0.021(11)
C79 0.133(18) 0.22(3) 0.092(14) -0.111(18) 0.029(13) -0.077(18)
O57 0.157(13) 0.211(17) 0.215(17) -0.127(14) -0.036(12) -0.074(12)
C80 0.099(14) 0.18(2) 0.18(2) -0.125(18) -0.035(13) -0.023(14)
C81 0.126(16) 0.067(12) 0.144(19) -0.037(13) -0.022(14) 0.032(11)
C82 0.136(16) 0.069(12) 0.121(15) -0.045(11) -0.023(13) -0.022(11)
C83 0.067(10) 0.19(2) 0.152(17) -0.119(16) 0.009(10) -0.038(12)
C84 0.114(13) 0.077(11) 0.088(12) -0.036(10) -0.004(10) -0.013(10)
C85 0.114(14) 0.110(15) 0.126(16) -0.055(13) -0.031(12) -0.030(12)
C86 0.132(16) 0.128(16) 0.131(17) -0.065(14) 0.000(13) -0.066(13)
C87 0.119(14) 0.109(14) 0.158(18) -0.053(13) -0.048(13) -0.052(12)
C88 0.101(13) 0.058(10) 0.17(2) -0.004(12) -0.053(14) -0.030(10)
C89 0.126(15) 0.106(15) 0.117(16) -0.041(13) -0.024(13) -0.047(12)
C90 0.120(15) 0.126(16) 0.145(18) -0.069(15) -0.022(13) -0.044(13)
C91 0.111(11) 0.195(14) 0.167(14) -0.127(11) 0.011(10) -0.070(10)
C92 0.120(10) 0.196(12) 0.179(12) -0.128(10) 0.023(9) -0.067(9)
C93 0.130(18) 0.19(2) 0.18(2) -0.09(2) -0.044(17) -0.064(18)
C94 0.098(15) 0.20(2) 0.25(3) -0.15(2) -0.020(17) -0.022(16)
C95 0.118(10) 0.190(12) 0.181(12) -0.131(10) 0.016(9) -0.064(9)
O58 0.157(13) 0.202(16) 0.178(15) -0.064(13) -0.047(11) -0.081(12)
O59 0.117(12) 0.175(16) 0.28(2) -0.164(16) -0.014(12) -0.025(10)
C96 0.18(2) 0.097(15) 0.17(2) -0.079(16) -0.09(2) 0.009(15)
N25 0.098(11) 0.102(12) 0.139(15) -0.035(11) 0.015(11) -0.031(10)
C97 0.078(12) 0.102(15) 0.22(2) -0.061(16) -0.067(14) 0.026(11)
N85 0.098(13) 0.32(3) 0.19(2) -0.02(2) -0.054(15) -0.077(18)
C98 0.23(3) 0.21(3) 0.116(19) -0.032(18) -0.09(2) -0.08(3)
C99 0.192(10) 0.209(9) 0.186(9) -0.049(7) -0.024(7) -0.053(7)
C100 0.182(12) 0.193(12) 0.173(12) -0.045(11) -0.021(11) -0.060(11)
C101 0.093(13) 0.19(2) 0.080(12) 0.012(13) -0.026(11) -0.053(14)
C102 0.183(10) 0.208(10) 0.184(10) -0.058(7) -0.038(8) -0.047(7)
C103 0.187(9) 0.217(9) 0.193(9) -0.054(7) -0.035(7) -0.051(7)
C104 0.187(9) 0.218(9) 0.192(9) -0.055(6) -0.029(7) -0.051(7)
O60 0.200(17) 0.141(15) 0.213(17) -0.051(13) -0.041(13) -0.092(13)
O61 0.134(14) 0.35(3) 0.172(17) -0.117(18) 0.035(12) -0.081(16)
C105 0.095(16) 0.124(19) 0.36(5) -0.16(3) -0.02(2) -0.032(13)

loop_
_atom_type_symbol
_atom_type_description
_atom_type_scat_dispersion_real
_atom_type_scat_dispersion_imag
_atom_type_scat_source
C C 0.0033 0.0016 'International Tables Vol C Tables 4.2.6.8 and 6.1.1.4'
H H 0.0000 0.0000 'International Tables Vol C Tables 4.2.6.8 and 6.1.1.4'
Cu Cu 0.3201 1.2651 'International Tables Vol C Tables 4.2.6.8 and 6.1.1.4'
Mo Mo -1.6832 0.6857 'International Tables Vol C Tables 4.2.6.8 and 6.1.1.4'
N N 0.0061 0.0033 'International Tables Vol C Tables 4.2.6.8 and 6.1.1.4'
O O 0.0106 0.0060 'International Tables Vol C Tables 4.2.6.8 and 6.1.1.4'
Si Si 0.0817 0.0704 'International Tables Vol C Tables 4.2.6.8 and 6.1.1.4'

loop_
_geom_angle_atom_site_label_1
_geom_angle_atom_site_label_2
_geom_angle_atom_site_label_3
_geom_angle
_geom_angle_site_symmetry_1
_geom_angle_site_symmetry_3
_geom_angle_publ_flag
O4 Mo1 O9 102.3(4) . . ?
O4 Mo1 O17 103.5(4) . . ?
O4 Mo1 O19 98.3(4) . . ?
O4 Mo1 O20 97.9(4) . . ?
O4 Mo1 O43 156.0(4) . . ?
O4 Mo1 O46 156.1(4) . 2_685 ?
O9 Mo1 O19 87.3(3) . . ?
O9 Mo1 O20 157.2(4) . . ?
O9 Mo1 O43 100.0(4) . . ?
O9 Mo1 O46 65.1(4) . 2_685 ?
O17 Mo1 O9 98.5(4) . . ?
O17 Mo1 O19 155.5(4) . . ?
O17 Mo1 O20 86.9(3) . . ?
O17 Mo1 O43 64.4(4) . . ?
O17 Mo1 O46 98.7(4) . 2_685 ?
O19 Mo1 O20 79.3(3) . . ?
O19 Mo1 O43 91.3(4) . . ?
O19 Mo1 O46 62.2(4) . 2_685 ?
O20 Mo1 O43 62.3(4) . . ?
O20 Mo1 O46 92.2(4) . 2_685 ?
O43 Mo1 O46 45.7(3) . 2_685 ?
O3 Mo2 O9 96.5(4) . . ?
O3 Mo2 O13 101.8(4) . . ?
O3 Mo2 O22 103.0(4) . . ?
O3 Mo2 O31 97.1(4) . 2_685 ?
O3 Mo2 O45 154.8(4) . 2_685 ?
O3 Mo2 O46 156.1(4) . 2_685 ?
O9 Mo2 O31 79.6(3) . 2_685 ?
O9 Mo2 O45 93.7(4) . 2_685 ?
O9 Mo2 O46 63.5(4) . 2_685 ?
O13 Mo2 O9 158.7(4) . . ?
O13 Mo2 O31 87.3(3) . 2_685 ?
O13 Mo2 O45 65.1(4) . 2_685 ?
O13 Mo2 O46 100.6(4) . 2_685 ?
O22 Mo2 O9 88.2(3) . . ?
O22 Mo2 O13 98.1(4) . . ?
O22 Mo2 O31 157.6(4) . 2_685 ?
O22 Mo2 O45 100.3(4) . 2_685 ?
O22 Mo2 O46 65.5(4) . 2_685 ?
O31 Mo2 O45 62.2(4) 2_685 2_685 ?
O31 Mo2 O46 92.1(4) 2_685 2_685 ?
O46 Mo2 O45 46.7(4) 2_685 2_685 ?
O1 Mo3 O29 90.0(4) 2_756 2_756 ?
O1 Mo3 O47 65.9(3) 2_756 2_756 ?
O10 Mo3 O1 86.4(3) . 2_756 ?
O10 Mo3 O24 157.1(4) . . ?
O10 Mo3 O29 96.5(4) . 2_756 ?
O10 Mo3 O47 65.0(4) . 2_756 ?
O18 Mo3 O1 157.8(4) . 2_756 ?
O18 Mo3 O10 94.8(3) . . ?
O18 Mo3 O24 89.0(3) . . ?
O18 Mo3 O29 67.8(4) . 2_756 ?
O18 Mo3 O47 94.5(4) . 2_756 ?
O24 Mo3 O1 81.8(3) . 2_756 ?
O24 Mo3 O29 64.1(4) . 2_756 ?
O24 Mo3 O47 92.2(4) . 2_756 ?
O29 Mo3 O47 39.6(4) 2_756 2_756 ?
O37 Mo3 O1 99.0(4) . 2_756 ?
O37 Mo3 O10 101.3(4) . . ?
O37 Mo3 O18 102.5(5) . . ?
O37 Mo3 O24 99.9(4) . . ?
O37 Mo3 O29 160.4(5) . 2_756 ?
O37 Mo3 O47 159.2(5) . 2_756 ?
O2 Mo4 O11 98.1(4) . 2_685 ?
O2 Mo4 O19 103.5(4) . . ?
O2 Mo4 O22 97.6(4) . . ?
O2 Mo4 O23 102.7(4) . . ?
O2 Mo4 O44 155.8(4) . . ?
O2 Mo4 O46 155.8(4) . 2_685 ?
O11 Mo4 O44 61.6(4) 2_685 . ?
O11 Mo4 O46 91.6(4) 2_685 2_685 ?
O19 Mo4 O11 156.0(4) . 2_685 ?
O19 Mo4 O22 88.1(3) . . ?
O19 Mo4 O23 97.5(4) . . ?
O19 Mo4 O44 99.2(4) . . ?
O19 Mo4 O46 64.5(4) . 2_685 ?
O22 Mo4 O11 78.8(3) . 2_685 ?
O22 Mo4 O44 91.4(4) . . ?
O22 Mo4 O46 62.5(4) . 2_685 ?
O23 Mo4 O11 87.7(3) . 2_685 ?
O23 Mo4 O22 157.0(4) . . ?
O23 Mo4 O44 65.7(4) . . ?
O23 Mo4 O46 99.8(4) . 2_685 ?
O44 Mo4 O46 45.9(4) . 2_685 ?
O7 Mo5 O13 97.9(4) . 2_685 ?
O7 Mo5 O20 102.7(4) . . ?
O7 Mo5 O21 99.0(4) . . ?
O7 Mo5 O25 103.0(4) . . ?
O7 Mo5 O43 156.2(4) . . ?
O7 Mo5 O45 155.9(4) . . ?
O13 Mo5 O21 78.6(3) 2_685 . ?
O13 Mo5 O43 92.7(4) 2_685 . ?
O13 Mo5 O45 62.8(4) 2_685 . ?
O20 Mo5 O13 156.6(4) . 2_685 ?
O20 Mo5 O21 87.3(3) . . ?
O20 Mo5 O43 64.0(4) . . ?
O20 Mo5 O45 99.4(4) . . ?
O21 Mo5 O43 62.3(4) . . ?
O21 Mo5 O45 91.5(4) . . ?
O25 Mo5 O13 88.0(3) . 2_685 ?
O25 Mo5 O20 97.9(4) . . ?
O25 Mo5 O21 155.7(4) . . ?
O25 Mo5 O43 98.6(4) . . ?
O25 Mo5 O45 64.2(4) . . ?
O45 Mo5 O43 46.3(4) . . ?
O8 Mo6 O11 102.8(4) . . ?
O8 Mo6 O17 98.1(4) . . ?
O8 Mo6 O21 103.4(5) . . ?
O8 Mo6 O27 97.6(4) . 2_685 ?
O8 Mo6 O43 155.8(4) . . ?
O8 Mo6 O44 155.4(4) . 2_685 ?
O11 Mo6 O17 155.7(4) . . ?
O11 Mo6 O27 86.6(3) . 2_685 ?
O11 Mo6 O43 99.9(4) . . ?
O11 Mo6 O44 64.3(4) . 2_685 ?
O17 Mo6 O27 78.5(3) . 2_685 ?
O17 Mo6 O43 61.9(4) . . ?
O17 Mo6 O44 91.7(4) . 2_685 ?
O21 Mo6 O11 98.1(4) . . ?
O21 Mo6 O17 88.8(3) . . ?
O21 Mo6 O27 156.8(4) . 2_685 ?
O21 Mo6 O43 65.1(4) . . ?
O21 Mo6 O44 99.3(4) . 2_685 ?
O27 Mo6 O43 91.7(4) 2_685 . ?
O27 Mo6 O44 62.2(4) 2_685 2_685 ?
O44 Mo6 O43 46.3(3) 2_685 . ?
O5 Mo7 O23 98.6(4) . . ?
O5 Mo7 O25 97.7(4) . . ?
O5 Mo7 O27 102.3(4) . . ?
O5 Mo7 O31 100.5(4) . . ?
O5 Mo7 O44 157.5(4) . . ?
O5 Mo7 O45 154.1(4) . . ?
O23 Mo7 O25 78.8(3) . . ?
O23 Mo7 O44 63.9(4) . . ?
O23 Mo7 O45 93.2(4) . . ?
O25 Mo7 O44 92.7(4) . . ?
O25 Mo7 O45 61.9(4) . . ?
O27 Mo7 O23 89.1(3) . . ?
O27 Mo7 O25 157.9(4) . . ?
O27 Mo7 O31 98.0(4) . . ?
O27 Mo7 O44 65.3(4) . . ?
O27 Mo7 O45 100.9(4) . . ?
O31 Mo7 O23 157.7(4) . . ?
O31 Mo7 O25 87.2(3) . . ?
O31 Mo7 O44 99.9(4) . . ?
O31 Mo7 O45 64.8(4) . . ?
O45 Mo7 O44 47.0(3) . . ?
O6 Mo8 O10 87.3(3) . . ?
O6 Mo8 O39 160.9(4) . . ?
O6 Mo8 O47 68.9(3) . 2_756 ?
O6 Mo8 O51 97.2(4) . . ?
O10 Mo8 O47 62.4(3) . 2_756 ?
O10 Mo8 O51 95.0(4) . . ?
O15 Mo8 O6 100.7(4) . . ?
O15 Mo8 O10 98.2(4) . . ?
O15 Mo8 O35 102.1(5) . . ?
O15 Mo8 O39 96.8(5) . . ?
O15 Mo8 O47 157.5(4) . 2_756 ?
O15 Mo8 O51 158.1(4) . . ?
O35 Mo8 O6 94.5(4) . . ?
O35 Mo8 O10 158.9(5) . . ?
O35 Mo8 O39 89.0(4) . . ?
O35 Mo8 O47 98.6(5) . 2_756 ?
O35 Mo8 O51 63.8(5) . . ?
O39 Mo8 O10 82.8(4) . . ?
O39 Mo8 O47 92.0(4) . 2_756 ?
O39 Mo8 O51 67.6(4) . . ?
O51 Mo8 O47 43.3(3) . 2_756 ?
O14 Mo9 O24 102.1(4) . . ?
O14 Mo9 O29 158.2(4) . 2_756 ?
O14 Mo9 O33 99.9(5) . . ?
O14 Mo9 O35 98.6(5) . 2_756 ?
O14 Mo9 O38 102.5(5) . . ?
O14 Mo9 O51 154.6(4) . 2_756 ?
O24 Mo9 O29 62.8(4) . 2_756 ?
O24 Mo9 O33 88.6(4) . . ?
O24 Mo9 O35 158.4(5) . 2_756 ?
O24 Mo9 O51 101.3(4) . 2_756 ?
O33 Mo9 O29 65.8(4) . 2_756 ?
O33 Mo9 O35 81.7(4) . 2_756 ?
O33 Mo9 O51 90.4(4) . 2_756 ?
O35 Mo9 O29 95.5(5) 2_756 2_756 ?
O35 Mo9 O51 59.7(4) 2_756 2_756 ?
O38 Mo9 O24 93.6(4) . . ?
O38 Mo9 O29 94.5(5) . 2_756 ?
O38 Mo9 O33 156.5(5) . . ?
O38 Mo9 O35 88.0(4) . 2_756 ?
O38 Mo9 O51 66.3(4) . 2_756 ?
O51 Mo9 O29 46.4(3) 2_756 2_756 ?
O1 Mo10 O6 88.5(3) . 2_756 ?
O1 Mo10 O42 100.1(4) . . ?
O1 Mo10 O50 94.6(4) . . ?
O1 Mo10 O52 157.4(5) . . ?
O6 Mo10 O42 93.0(4) 2_756 . ?
O26 Mo10 O1 103.3(4) . . ?
O26 Mo10 O6 98.9(4) . 2_756 ?
O26 Mo10 O42 154.0(4) . . ?
O26 Mo10 O50 103.1(6) . . ?
O26 Mo10 O52 98.1(5) . . ?
O50 Mo10 O6 156.5(5) . 2_756 ?
O50 Mo10 O42 63.4(5) . . ?
O50 Mo10 O52 87.6(4) . . ?
O52 Mo10 O6 80.9(4) . 2_756 ?
O52 Mo10 O42 60.9(5) . . ?
O16 Mo11 O18 98.6(4) . . ?
O16 Mo11 O29 155.8(4) . 2_756 ?
O16 Mo11 O33 103.2(4) . . ?
O16 Mo11 O42 153.2(4) . . ?
O16 Mo11 O48 98.1(5) . . ?
O16 Mo11 O52 101.0(5) . . ?
O18 Mo11 O29 61.0(3) . 2_756 ?
O18 Mo11 O42 97.2(4) . . ?
O33 Mo11 O18 87.1(4) . . ?
O33 Mo11 O29 65.2(3) . 2_756 ?
O33 Mo11 O42 99.1(4) . . ?
O33 Mo11 O48 157.0(5) . . ?
O42 Mo11 O29 49.9(4) . 2_756 ?
O48 Mo11 O18 81.1(4) . . ?
O48 Mo11 O29 91.8(5) . 2_756 ?
O48 Mo11 O42 63.2(4) . . ?
O52 Mo11 O18 159.1(5) . . ?
O52 Mo11 O29 101.2(5) . 2_756 ?
O52 Mo11 O33 95.3(5) . . ?
O52 Mo11 O42 61.9(5) . . ?
O52 Mo11 O48 89.1(4) . . ?
N1 Cu1 O3 91.9(3) . . ?
N2 Cu1 O3 92.7(3) . . ?
N2 Cu1 N1 175.1(4) . . ?
O12 Mo12 O38 100.3(4) . 2_756 ?
O12 Mo12 O39 103.8(5) . . ?
O12 Mo12 O42 150.3(4) . . ?
O12 Mo12 O48 101.4(5) . . ?
O12 Mo12 O50 97.5(5) . . ?
O12 Mo12 O51 156.5(4) . . ?
O38 Mo12 O42 93.7(5) 2_756 . ?
O38 Mo12 O50 80.1(5) 2_756 . ?
O38 Mo12 O51 62.3(4) 2_756 . ?
O39 Mo12 O38 88.6(4) . 2_756 ?
O39 Mo12 O42 102.6(5) . . ?
O39 Mo12 O50 157.4(5) . . ?
O39 Mo12 O51 62.6(4) . . ?
O42 Mo12 O51 52.0(4) . . ?
O48 Mo12 O38 156.4(5) . 2_756 ?
O48 Mo12 O39 95.3(5) . . ?
O48 Mo12 O42 62.7(4) . . ?
O48 Mo12 O50 87.8(4) . . ?
O48 Mo12 O51 99.0(5) . . ?
O50 Mo12 O42 59.2(4) . . ?
O50 Mo12 O51 94.8(5) . . ?
N6 Cu2 N7 176.6(4) . . ?
N6 Cu2 O15 91.4(3) . . ?
N7 Cu2 O15 90.6(3) . . ?
N10 Cu3 O5 98.8(4) . . ?
N10 Cu3 N12 166.4(5) . . ?
N12 Cu3 O5 90.8(4) . . ?
O43 Si1 O43 180.0 . 2_685 ?
O43 Si1 O45 109.7(5) . 2_685 ?
O43 Si1 O45 109.7(5) 2_685 . ?
O43 Si1 O45 70.3(5) 2_685 2_685 ?
O43 Si1 O45 70.3(5) . . ?
O44 Si1 O43 109.6(5) . . ?
O44 Si1 O43 70.4(5) 2_685 . ?
O44 Si1 O43 70.4(5) . 2_685 ?
O44 Si1 O43 109.6(5) 2_685 2_685 ?
O44 Si1 O44 180.0 . 2_685 ?
O44 Si1 O45 109.0(5) 2_685 . ?
O44 Si1 O45 71.0(5) . . ?
O44 Si1 O45 71.0(5) 2_685 2_685 ?
O44 Si1 O45 109.0(5) . 2_685 ?
O45 Si1 O45 180.0 . 2_685 ?
O46 Si1 O43 69.9(5) . 2_685 ?
O46 Si1 O43 110.1(5) . . ?
O46 Si1 O43 69.9(5) 2_685 . ?
O46 Si1 O43 110.1(5) 2_685 2_685 ?
O46 Si1 O44 70.7(5) 2_685 . ?
O46 Si1 O44 109.3(5) 2_685 2_685 ?
O46 Si1 O44 109.3(5) . . ?
O46 Si1 O44 70.7(5) . 2_685 ?
O46 Si1 O45 109.0(5) . 2_685 ?
O46 Si1 O45 71.0(5) 2_685 2_685 ?
O46 Si1 O45 109.0(5) 2_685 . ?
O46 Si1 O45 71.0(5) . . ?
O46 Si1 O46 180.0 . 2_685 ?
O29 Si2 O29 180.0 2_756 . ?
O29 Si2 O42 104.5(6) 2_756 2_756 ?
O29 Si2 O42 104.5(6) . . ?
O29 Si2 O42 75.5(6) 2_756 . ?
O29 Si2 O42 75.5(6) . 2_756 ?
O29 Si2 O51 70.7(5) . . ?
O29 Si2 O51 109.3(5) 2_756 . ?
O29 Si2 O51 70.7(5) 2_756 2_756 ?
O29 Si2 O51 109.3(5) . 2_756 ?
O42 Si2 O42 180.0(6) . 2_756 ?
O47 Si2 O29 62.0(5) . . ?
O47 Si2 O29 118.0(5) 2_756 . ?
O47 Si2 O29 118.0(5) . 2_756 ?
O47 Si2 O29 62.0(5) 2_756 2_756 ?
O47 Si2 O42 71.4(5) . . ?
O47 Si2 O42 108.6(5) 2_756 . ?
O47 Si2 O42 108.6(5) . 2_756 ?
O47 Si2 O42 71.4(5) 2_756 2_756 ?
O47 Si2 O47 180.0(8) 2_756 . ?
O47 Si2 O51 112.8(5) 2_756 2_756 ?
O47 Si2 O51 67.2(5) . 2_756 ?
O47 Si2 O51 67.2(5) 2_756 . ?
O47 Si2 O51 112.8(5) . . ?
O51 Si2 O42 78.0(5) . . ?
O51 Si2 O42 78.0(5) 2_756 2_756 ?
O51 Si2 O42 102.0(5) 2_756 . ?
O51 Si2 O42 101.9(5) . 2_756 ?
O51 Si2 O51 180.0 . 2_756 ?
Mo10 O1 Mo3 138.1(4) . 2_756 ?
Mo2 O3 Cu1 163.2(4) . . ?
C1 N1 Cu1 127.7(6) . . ?
C3 N1 Cu1 127.2(7) . . ?
C3 N1 C1 105.0(8) . . ?
C4 N2 Cu1 129.4(7) . . ?
C5 N2 Cu1 124.7(7) . . ?
C5 N2 C4 105.9(8) . . ?
Mo7 O5 Cu3 115.1(3) . . ?
Mo8 O6 Mo10 135.5(4) . 2_756 ?
C2 N3 C6 127.0(8) . . ?
C5 N3 C2 106.0(8) . . ?
C5 N3 C6 126.3(8) . . ?
Mo1 O9 Mo2 136.2(5) . . ?
Mo3 O10 Mo8 138.5(5) . . ?
Mo6 O11 Mo4 138.3(5) . 2_685 ?
C3 N4 C9 106.8(8) . . ?
C3 N4 C11 125.4(8) . . ?
C9 N4 C11 127.8(8) . . ?
C12 N5 C13 125.1(9) . . ?
C12 N5 C25 106.6(8) . . ?
C25 N5 C13 128.3(8) . . ?
C12 N6 Cu2 126.6(7) . . ?
C12 N6 C24 104.0(8) . . ?
C24 N6 Cu2 129.5(7) . . ?
C10 N7 Cu2 128.3(7) . . ?
C16 N7 Cu2 125.9(7) . . ?
C16 N7 C10 105.7(8) . . ?
Mo2 O13 Mo5 136.3(5) . 2_685 ?
C9 C1 N1 108.8(8) . . ?
C9 C1 C19 121.6(9) . . ?
C19 C1 N1 129.5(9) . . ?
C15 N8 C29 128.3(9) . . ?
C16 N8 C15 106.5(8) . . ?
C16 N8 C29 124.8(9) . . ?
Mo8 O15 Cu2 161.2(6) . . ?
Mo1 O17 Mo6 137.8(5) . . ?
Mo3 O18 Mo11 136.3(5) . . ?
Mo4 O19 Mo1 138.1(5) . . ?
Mo5 O20 Mo1 137.6(5) . . ?
Mo6 O21 Mo5 137.6(5) . . ?
N3 C2 C4 106.8(8) . . ?
C7 C2 N3 131.0(9) . . ?
C7 C2 C4 122.1(9) . . ?
Mo2 O22 Mo4 136.7(5) . . ?
Mo4 O23 Mo7 135.4(5) . . ?
Mo9 O24 Mo3 136.0(6) . . ?
Mo5 O25 Mo7 137.4(5) . . ?
Mo7 O27 Mo6 136.5(5) . 2_685 ?
N1 C3 N4 113.0(9) . . ?
N1 C3 H3 123.5 . . ?
N4 C3 H3 123.5 . . ?
C2 C4 N2 108.2(8) . . ?
C21 C4 N2 131.2(9) . . ?
C21 C4 C2 120.6(9) . . ?
N2 C5 N3 112.9(8) . . ?
N2 C5 H5 123.5 . . ?
N3 C5 H5 123.5 . . ?
N3 C6 H6A 109.1 . . ?
N3 C6 H6B 109.1 . . ?
N3 C6 C8 112.5(8) . . ?
H6A C6 H6B 107.8 . . ?
C8 C6 H6A 109.1 . . ?
C8 C6 H6B 109.1 . . ?
C2 C7 H7 122.0 . . ?
C33 C7 C2 116.0(9) . . ?
C33 C7 H7 122.0 . . ?
C28 C8 C6 120.5(10) . . ?
C30 C8 C6 122.0(10) . . ?
C30 C8 C28 117.4(10) . . ?
N4 C9 C22 131.8(9) . . ?
C1 C9 N4 106.4(8) . . ?
C1 C9 C22 121.7(9) . . ?
Mo3 O29 Mo9 96.3(4) 2_756 2_756 ?
Mo3 O29 Mo11 94.6(4) 2_756 2_756 ?
Mo9 O29 Mo11 91.3(4) 2_756 2_756 ?
Si2 O29 Mo3 129.3(6) . 2_756 ?
Si2 O29 Mo9 121.3(5) . 2_756 ?
Si2 O29 Mo11 115.2(5) . 2_756 ?
C15 C10 N7 108.1(9) . . ?
C38 C10 N7 132.1(10) . . ?
C38 C10 C15 119.8(9) . . ?
N4 C11 H11A 108.9 . . ?
N4 C11 H11B 108.9 . . ?
N4 C11 C20 113.5(8) . . ?
H11A C11 H11B 107.7 . . ?
C20 C11 H11A 108.9 . . ?
C20 C11 H11B 108.9 . . ?
N5 C12 H12 123.1 . . ?
N6 C12 N5 113.8(9) . . ?
N6 C12 H12 123.1 . . ?
Mo7 O31 Mo2 136.8(5) . 2_685 ?
N5 C13 H13A 108.8 . . ?
N5 C13 H13B 108.8 . . ?
N5 C13 C17 113.6(9) . . ?
H13A C13 H13B 107.7 . . ?
C17 C13 H13A 108.8 . . ?
C17 C13 H13B 108.8 . . ?
C48 O32 H32 109.5 . . ?
Mo11 O33 Mo9 137.6(4) . . ?
H2WA O2W H2WB 104.5 . . ?
C17 C14 H14 119.9 . . ?
C34 C14 H14 119.9 . . ?
C34 C14 C17 120.2(11) . . ?
Mo8 O35 Mo9 136.5(8) . 2_756 ?
C40 N9 C56 105.5(11) . . ?
C40 N9 C76 125.4(13) . . ?
C56 N9 C76 129.1(13) . . ?
C40 N10 Cu3 131.5(9) . . ?
C40 N10 C47 103.9(11) . . ?
C47 N10 Cu3 124.6(10) . . ?
N8 C15 C10 106.6(8) . . ?
N8 C15 C44 131.3(10) . . ?
C10 C15 C44 122.1(10) . . ?
Mo9 O38 Mo12 137.6(5) . 2_756 ?
N7 C16 N8 113.0(9) . . ?
N7 C16 H16 123.5 . . ?
N8 C16 H16 123.5 . . ?
C14 C17 C13 120.6(10) . . ?
C14 C17 C18 118.7(11) . . ?
C18 C17 C13 120.6(10) . . ?
C17 C18 H18 119.9 . . ?
C36 C18 C17 120.2(11) . . ?
C36 C18 H18 119.9 . . ?
Mo8 O39 Mo12 135.1(6) . . ?
C1 C19 H19 121.6 . . ?
C45 C19 C1 116.9(10) . . ?
C45 C19 H19 121.6 . . ?
C35 C20 C11 122.1(10) . . ?
C35 C20 C55 118.4(11) . . ?
C55 C20 C11 119.5(10) . . ?
C66 N11 C68 104.9(11) . . ?
C66 N11 C77 128.9(12) . . ?
C68 N11 C77 126.2(12) . . ?
C4 C21 H21 121.1 . . ?
C26 C21 C4 117.9(10) . . ?
C26 C21 H21 121.1 . . ?
C9 C22 H22 121.7 . . ?
C31 C22 C9 116.6(10) . . ?
C31 C22 H22 121.7 . . ?
C25 C23 H23 122.1 . . ?
C51 C23 H23 122.1 . . ?
C51 C23 C25 115.8(12) . . ?
C25 C24 N6 110.0(9) . . ?
C25 C24 C37 120.7(10) . . ?
C37 C24 N6 129.3(11) . . ?
N5 C25 C23 130.9(10) . . ?
C24 C25 N5 105.6(8) . . ?
C24 C25 C23 123.4(10) . . ?
C21 C26 H26 118.8 . . ?
C21 C26 C33 122.4(10) . . ?
C33 C26 H26 118.8 . . ?
C64 O41 H41 109.5 . . ?
C65 C27 C29 121.3(12) . . ?
C83 C27 C29 120.6(13) . . ?
C83 C27 C65 118.1(14) . . ?
C8 C28 H28 119.8 . . ?
C46 C28 C8 120.4(10) . . ?
C46 C28 H28 119.8 . . ?
Mo10 O42 Mo11 100.1(4) . . ?
Mo10 O42 Mo12 98.5(4) . . ?
Mo11 O42 Mo12 96.1(4) . . ?
Si2 O42 Mo10 122.9(6) . . ?
Si2 O42 Mo11 119.2(6) . . ?
Si2 O42 Mo12 115.1(5) . . ?
N8 C29 C27 111.8(9) . . ?
N8 C29 H29A 109.2 . . ?
N8 C29 H29B 109.2 . . ?
C27 C29 H29A 109.2 . . ?
C27 C29 H29B 109.2 . . ?
H29A C29 H29B 107.9 . . ?
C57 N12 Cu3 122.9(10) . . ?
C66 N12 Cu3 131.4(9) . . ?
C66 N12 C57 105.6(11) . . ?
C8 C30 H30 119.0 . . ?
C70 C30 C8 122.0(10) . . ?
C70 C30 H30 119.0 . . ?
C22 C31 H31 118.4 . . ?
C22 C31 C45 123.2(10) . . ?
C45 C31 H31 118.4 . . ?
Mo1 O43 Mo5 96.0(4) . . ?
Mo1 O43 Mo6 95.6(4) . . ?
Mo6 O43 Mo5 94.7(3) . . ?
Si1 O43 Mo1 122.1(5) . . ?
Si1 O43 Mo5 121.0(6) . . ?
Si1 O43 Mo6 120.8(5) . . ?
C50 C32 C75 124.4(15) . . ?
C50 C32 C80 119.2(16) . . ?
C80 C32 C75 116.3(15) . . ?
C7 C33 C26 121.0(9) . . ?
C7 C33 H33 119.5 . . ?
C26 C33 H33 119.5 . . ?
C14 C34 H34 119.3 . . ?
C41 C34 C14 121.3(11) . . ?
C41 C34 H34 119.3 . . ?
C20 C35 H35 120.0 . . ?
C20 C35 C49 120.1(12) . . ?
C49 C35 H35 120.0 . . ?
C18 C36 H36 119.7 . . ?
C18 C36 C41 120.5(11) . . ?
C41 C36 H36 119.7 . . ?
Mo6 O44 Mo4 95.7(4) 2_685 . ?
Mo7 O44 Mo4 94.7(4) . . ?
Mo7 O44 Mo6 95.7(4) . 2_685 ?
Si1 O44 Mo4 121.2(5) . . ?
Si1 O44 Mo6 121.8(5) . 2_685 ?
Si1 O44 Mo7 121.0(5) . . ?
C24 C37 H37 122.0 . . ?
C61 C37 C24 115.9(12) . . ?
C61 C37 H37 122.0 . . ?
C10 C38 H38 120.5 . . ?
C52 C38 C10 119.1(11) . . ?
C52 C38 H38 120.5 . . ?
C49 C39 C48 119.0(12) . . ?
C49 C39 C58 121.3(11) . . ?
C58 C39 C48 119.6(12) . . ?
Mo2 O45 Mo5 95.7(4) 2_685 . ?
Mo7 O45 Mo2 96.2(4) . 2_685 ?
Mo7 O45 Mo5 96.3(4) . . ?
Si1 O45 Mo2 120.1(5) . 2_685 ?
Si1 O45 Mo5 122.0(5) . . ?
Si1 O45 Mo7 120.4(5) . . ?
N9 C40 H40 122.9 . . ?
N10 C40 N9 114.3(12) . . ?
N10 C40 H40 122.9 . . ?
C34 C41 C36 119.0(12) . . ?
C34 C41 C64 120.9(11) . . ?
C36 C41 C64 120.1(12) . . ?
Mo2 O46 Mo1 95.1(4) 2_685 2_685 ?
Mo2 O46 Mo4 94.9(4) 2_685 2_685 ?
Mo4 O46 Mo1 94.9(4) 2_685 2_685 ?
Si1 O46 Mo1 121.8(5) . 2_685 ?
Si1 O46 Mo2 121.7(5) . 2_685 ?
Si1 O46 Mo4 121.6(6) . 2_685 ?
Mo3 O47 Mo8 93.6(3) 2_756 2_756 ?
Si2 O47 Mo3 128.9(6) . 2_756 ?
Si2 O47 Mo8 123.4(6) . 2_756 ?
Si2 O47 O51 61.0(5) . 2_756 ?
O51 O47 Mo3 133.7(6) 2_756 2_756 ?
O51 O47 Mo8 62.5(4) 2_756 2_756 ?
C44 C42 H42 118.9 . . ?
C44 C42 C52 122.2(11) . . ?
C52 C42 H42 118.9 . . ?
C60 C43 C59 122.1(12) . . ?
C73 C43 C59 120.3(13) . . ?
C73 C43 C60 117.5(12) . . ?
C15 C44 H44 122.0 . . ?
C42 C44 C15 115.9(11) . . ?
C42 C44 H44 122.0 . . ?
C19 C45 C31 119.9(10) . . ?
C19 C45 H45 120.0 . . ?
C31 C45 H45 120.0 . . ?
C28 C46 H46 119.6 . . ?
C54 C46 C28 120.8(10) . . ?
C54 C46 H46 119.6 . . ?
C53 C47 N10 129.9(13) . . ?
C56 C47 N10 109.5(12) . . ?
C56 C47 C53 120.6(13) . . ?
O28 C48 C39 118.0(12) . . ?
O32 C48 O28 123.6(12) . . ?
O32 C48 C39 118.3(13) . . ?
C35 C49 H49 119.9 . . ?
C39 C49 C35 120.3(12) . . ?
C39 C49 H49 119.9 . . ?
C32 C50 H50 118.9 . . ?
C32 C50 C65 122.1(16) . . ?
C65 C50 H50 118.9 . . ?
Mo12 O48 Mo11 137.9(6) . . ?
C23 C51 H51 119.0 . . ?
C23 C51 C61 121.9(13) . . ?
C61 C51 H51 119.0 . . ?
C59 O49 H49A 109.5 . . ?
C38 C52 C42 120.9(11) . . ?
C38 C52 H52 119.5 . . ?
C42 C52 H52 119.5 . . ?
C47 C53 H53 120.9 . . ?
C72 C53 C47 118.2(17) . . ?
C72 C53 H53 120.9 . . ?
Mo10 O50 Mo12 138.8(7) . . ?
Mo8 O51 Mo9 99.4(4) . 2_756 ?
Mo8 O51 Mo12 94.7(4) . . ?
Mo9 O51 Mo12 93.6(4) 2_756 . ?
Si2 O51 Mo8 125.9(5) . . ?
Si2 O51 Mo9 121.4(5) . 2_756 ?
Si2 O51 Mo12 114.6(5) . . ?
Mo11 O52 Mo10 136.8(7) . . ?
H3WA O3W H3WB 104.5 . . ?
C46 C54 C70 119.6(11) . . ?
C46 C54 C78 119.0(11) . . ?
C70 C54 C78 121.4(11) . . ?
C20 C55 H55 118.8 . . ?
C58 C55 C20 122.3(12) . . ?
C58 C55 H55 118.8 . . ?
C75 O54 H54 109.5 . . ?
N9 C56 C74 129.1(15) . . ?
C47 C56 N9 106.8(11) . . ?
C47 C56 C74 124.0(15) . . ?
N12 C57 C69 130.0(13) . . ?
C68 C57 N12 108.7(12) . . ?
C68 C57 C69 121.2(13) . . ?
C39 C58 H58 121.2 . . ?
C55 C58 C39 117.6(12) . . ?
C55 C58 H58 121.2 . . ?
O36 C59 C43 121.2(14) . . ?
O36 C59 O49 124.2(16) . . ?
O49 C59 C43 114.7(14) . . ?
C78 O55 H55A 109.5 . . ?
C43 C60 H60 119.6 . . ?
C43 C60 C71 120.8(12) . . ?
C71 C60 H60 119.6 . . ?
C37 C61 C51 122.2(12) . . ?
C37 C61 H61 118.9 . . ?
C51 C61 H61 118.9 . . ?
C67 C62 C77 122.4(11) . . ?
C71 C62 C67 119.4(13) . . ?
C71 C62 C77 118.1(12) . . ?
C94 C63 C76 121.8(17) . . ?
C95 C63 C76 122.1(17) . . ?
C95 C63 C94 116(2) . . ?
O40 C64 O41 124.2(13) . . ?
O40 C64 C41 119.2(12) . . ?
O41 C64 C41 116.5(13) . . ?
C27 C65 H65 119.5 . . ?
C50 C65 C27 121.1(14) . . ?
C50 C65 H65 119.5 . . ?
N11 C66 H66 123.3 . . ?
N12 C66 N11 113.3(12) . . ?
N12 C66 H66 123.3 . . ?
C62 C67 H67 120.3 . . ?
C62 C67 C73 119.5(12) . . ?
C73 C67 H67 120.3 . . ?
N11 C68 C84 130.2(14) . . ?
C57 C68 N11 107.4(12) . . ?
C57 C68 C84 122.4(14) . . ?
C57 C69 H69 120.5 . . ?
C82 C69 C57 118.9(14) . . ?
C82 C69 H69 120.5 . . ?
C30 C70 C54 119.8(11) . . ?
C30 C70 H70 120.1 . . ?
C54 C70 H70 120.1 . . ?
H1WA O1W H1WB 104.4 . . ?
C60 C71 H71 119.8 . . ?
C62 C71 C60 120.5(13) . . ?
C62 C71 H71 119.8 . . ?
C53 C72 H72 119.1 . . ?
C53 C72 C79 121.8(18) . . ?
C79 C72 H72 119.1 . . ?
C43 C73 C67 122.3(12) . . ?
C43 C73 H73 118.8 . . ?
C67 C73 H73 118.8 . . ?
C56 C74 H74 123.5 . . ?
C56 C74 C79 112.9(16) . . ?
C79 C74 H74 123.5 . . ?
O54 C75 C32 112.7(14) . . ?
O57 C75 C32 125.4(17) . . ?
O57 C75 O54 121.9(18) . . ?
N9 C76 C63 114.2(14) . . ?
N9 C76 H76A 108.7 . . ?
N9 C76 H76B 108.7 . . ?
C63 C76 H76A 108.7 . . ?
C63 C76 H76B 108.7 . . ?
H76A C76 H76B 107.6 . . ?
N11 C77 C62 115.1(11) . . ?
N11 C77 H77A 108.5 . . ?
N11 C77 H77B 108.5 . . ?
C62 C77 H77A 108.5 . . ?
C62 C77 H77B 108.5 . . ?
H77A C77 H77B 107.5 . . ?
O30 C78 C54 126.5(13) . . ?
O30 C78 O55 119.4(15) . . ?
O55 C78 C54 113.2(13) . . ?
C72 C79 C74 122.3(16) . . ?
C72 C79 H79 118.8 . . ?
C74 C79 H79 118.8 . . ?
C32 C80 H80 119.9 . . ?
C32 C80 C83 120.3(16) . . ?
C83 C80 H80 119.9 . . ?
C82 C81 H81 118.8 . . ?
C84 C81 H81 118.8 . . ?
C84 C81 C82 122.4(16) . . ?
C69 C82 C81 118.9(16) . . ?
C69 C82 H82 120.6 . . ?
C81 C82 H82 120.6 . . ?
C27 C83 C80 119.1(15) . . ?
C27 C83 H83 120.4 . . ?
C80 C83 H83 120.4 . . ?
C68 C84 H84 122.0 . . ?
C81 C84 C68 115.9(16) . . ?
C81 C84 H84 122.0 . . ?
C86 C85 C90 120.0 . . ?
C86 C85 C105 119.3(12) . . ?
C90 C85 C105 120.0(12) . . ?
C85 C86 H86 120.0 . . ?
C87 C86 C85 120.0 . . ?
C87 C86 H86 120.0 . . ?
C86 C87 H87 120.0 . . ?
C86 C87 C88 120.0 . . ?
C88 C87 H87 120.0 . . ?
C87 C88 C97 118.9(12) . . ?
C89 C88 C87 120.0 . . ?
C89 C88 C97 120.8(12) . . ?
C88 C89 H89 120.0 . . ?
C88 C89 C90 120.0 . . ?
C90 C89 H89 120.0 . . ?
C85 C90 H90 120.0 . . ?
C89 C90 C85 120.0 . . ?
C89 C90 H90 120.0 . . ?
C92 C91 C93 124(2) . . ?
C92 C91 C96 118(2) . . ?
C93 C91 C96 114.5(19) . . ?
C91 C92 H92 121.3 . . ?
C91 C92 C95 117(2) . . ?
C95 C92 H92 121.3 . . ?
C91 C93 H93 122.4 . . ?
C91 C93 C94 115(2) . . ?
C94 C93 H93 122.4 . . ?
C63 C94 C93 122(2) . . ?
C63 C94 H94 119.1 . . ?
C93 C94 H94 119.1 . . ?
C63 C95 C92 124.2(19) . . ?
C63 C95 H95 117.9 . . ?
C92 C95 H95 117.9 . . ?
C96 O59 H59 109.5 . . ?
O58 C96 C91 119.2(17) . . ?
O59 C96 C91 115.9(19) . . ?
O59 C96 O58 125(2) . . ?
C98 N25 C97 130(2) . . ?
C101 N25 C97 124.1(19) . . ?
C101 N25 C98 105.7(18) . . ?
C88 C97 H97A 109.2 . . ?
C88 C97 H97B 109.2 . . ?
N25 C97 C88 112.1(14) . . ?
N25 C97 H97A 109.2 . . ?
N25 C97 H97B 109.2 . . ?
H97A C97 H97B 107.9 . . ?
C102 N85 C98 105.6(19) . . ?
N25 C98 H98 124.5 . . ?
N85 C98 N25 111(2) . . ?
N85 C98 H98 124.5 . . ?
C100 C99 H99 120.0 . . ?
C100 C99 C104 120.0 . . ?
C104 C99 H99 120.0 . . ?
C99 C100 H100 120.0 . . ?
C101 C100 C99 120.0 . . ?
C101 C100 H100 120.0 . . ?
N25 C101 C100 134.4(16) . . ?
N25 C101 C102 104.9(16) . . ?
C102 C101 C100 120.0 . . ?
N85 C102 C101 112.7(17) . . ?
N85 C102 C103 126.8(17) . . ?
C101 C102 C103 120.0 . . ?
C102 C103 H103 120.0 . . ?
C102 C103 C104 120.0 . . ?
C104 C103 H103 120.0 . . ?
C99 C104 H104 120.0 . . ?
C103 C104 C99 120.0 . . ?
C103 C104 H104 120.0 . . ?
C105 O60 H60A 109.5 . . ?
O60 C105 C85 115.0(17) . . ?
O60 C105 O61 127.7(17) . . ?
O61 C105 C85 117.3(16) . . ?

loop_
_geom_bond_atom_site_label_1
_geom_bond_atom_site_label_2
_geom_bond_distance
_geom_bond_site_symmetry_2
_geom_bond_publ_flag
Mo1 O4 1.646(6) . ?
Mo1 O9 1.809(7) . ?
Mo1 O17 1.802(7) . ?
Mo1 O19 1.997(7) . ?
Mo1 O20 2.005(7) . ?
Mo1 O43 2.377(10) . ?
Mo1 O46 2.404(11) 2_685 ?
Mo2 O3 1.655(6) . ?
Mo2 O9 1.993(7) . ?
Mo2 O13 1.807(7) . ?
Mo2 O22 1.791(8) . ?
Mo2 O31 2.001(8) 2_685 ?
Mo2 O45 2.381(10) 2_685 ?
Mo2 O46 2.378(10) 2_685 ?
Mo3 O1 1.982(7) 2_756 ?
Mo3 O10 1.827(7) . ?
Mo3 O18 1.812(8) . ?
Mo3 O24 1.956(7) . ?
Mo3 O29 2.295(10) 2_756 ?
Mo3 O37 1.655(7) . ?
Mo3 O47 2.399(10) 2_756 ?
Mo4 O2 1.632(6) . ?
Mo4 O11 2.002(7) 2_685 ?
Mo4 O19 1.795(7) . ?
Mo4 O22 1.997(7) . ?
Mo4 O23 1.802(7) . ?
Mo4 O44 2.397(9) . ?
Mo4 O46 2.404(10) 2_685 ?
Mo5 O7 1.643(6) . ?
Mo5 O13 1.999(7) 2_685 ?
Mo5 O20 1.806(7) . ?
Mo5 O21 2.001(8) . ?
Mo5 O25 1.793(8) . ?
Mo5 O43 2.404(10) . ?
Mo5 O45 2.384(10) . ?
Mo6 O8 1.648(7) . ?
Mo6 O11 1.792(7) . ?
Mo6 O17 1.985(7) . ?
Mo6 O21 1.781(7) . ?
Mo6 O27 2.018(8) 2_685 ?
Mo6 O43 2.392(11) . ?
Mo6 O44 2.385(10) 2_685 ?
Mo7 O5 1.661(6) . ?
Mo7 O23 1.992(7) . ?
Mo7 O25 2.008(8) . ?
Mo7 O27 1.781(8) . ?
Mo7 O31 1.804(8) . ?
Mo7 O44 2.374(10) . ?
Mo7 O45 2.371(11) . ?
Mo8 O6 1.851(7) . ?
Mo8 O10 1.955(7) . ?
Mo8 O15 1.651(7) . ?
Mo8 O35 1.816(8) . ?
Mo8 O39 1.869(15) . ?
Mo8 O47 2.453(10) 2_756 ?
Mo8 O51 2.260(10) . ?
Mo9 O14 1.632(7) . ?
Mo9 O24 1.833(8) . ?
Mo9 O29 2.420(11) 2_756 ?
Mo9 O33 1.947(8) . ?
Mo9 O35 1.979(9) 2_756 ?
Mo9 O38 1.822(9) . ?
Mo9 O51 2.363(10) 2_756 ?
Mo10 O1 1.796(8) . ?
Mo10 O6 1.964(7) 2_756 ?
Mo10 O26 1.661(8) . ?
Mo10 O42 2.282(11) . ?
Mo10 O50 1.814(9) . ?
Mo10 O52 1.962(8) . ?
Mo11 O16 1.632(7) . ?
Mo11 O18 1.991(10) . ?
Mo11 O29 2.505(11) 2_756 ?
Mo11 O33 1.831(8) . ?
Mo11 O42 2.312(11) . ?
Mo11 O48 1.934(10) . ?
Mo11 O52 1.826(10) . ?
Cu1 O3 2.475(6) . ?
Cu1 N1 1.869(8) . ?
Cu1 N2 1.863(8) . ?
Mo12 O12 1.643(7) . ?
Mo12 O38 1.956(9) 2_756 ?
Mo12 O39 1.897(13) . ?
Mo12 O42 2.399(11) . ?
Mo12 O48 1.820(10) . ?
Mo12 O50 1.974(10) . ?
Mo12 O51 2.469(11) . ?
Cu2 N6 1.869(8) . ?
Cu2 N7 1.877(8) . ?
Cu2 O15 2.554(7) . ?
Cu3 O5 2.613(8) . ?
Cu3 N10 1.860(10) . ?
Cu3 N12 1.887(11) . ?
Si1 O43 1.635(10) 2_685 ?
Si1 O43 1.635(10) . ?
Si1 O44 1.624(10) 2_685 ?
Si1 O44 1.624(10) . ?
Si1 O45 1.639(10) . ?
Si1 O45 1.639(10) 2_685 ?
Si1 O46 1.610(10) 2_685 ?
Si1 O46 1.610(10) . ?
Si2 O29 1.598(10) . ?
Si2 O29 1.598(10) 2_756 ?
Si2 O42 1.729(11) . ?
Si2 O42 1.729(11) 2_756 ?
Si2 O47 1.490(10) . ?
Si2 O47 1.490(10) 2_756 ?
Si2 O51 1.659(10) . ?
Si2 O51 1.659(10) 2_756 ?
N1 C1 1.400(11) . ?
N1 C3 1.306(11) . ?
N2 C4 1.407(11) . ?
N2 C5 1.313(12) . ?
N3 C2 1.390(11) . ?
N3 C5 1.368(11) . ?
N3 C6 1.459(11) . ?
N4 C3 1.343(11) . ?
N4 C9 1.373(11) . ?
N4 C11 1.480(11) . ?
N5 C12 1.340(12) . ?
N5 C13 1.461(12) . ?
N5 C25 1.387(12) . ?
N6 C12 1.322(12) . ?
N6 C24 1.396(12) . ?
N7 C10 1.394(12) . ?
N7 C16 1.310(12) . ?
C1 C9 1.368(12) . ?
C1 C19 1.391(13) . ?
N8 C15 1.378(12) . ?
N8 C16 1.342(12) . ?
N8 C29 1.477(13) . ?
C2 C4 1.393(13) . ?
C2 C7 1.390(12) . ?
C3 H3 0.9300 . ?
C4 C21 1.375(13) . ?
C5 H5 0.9300 . ?
C6 H6A 0.9700 . ?
C6 H6B 0.9700 . ?
C6 C8 1.483(13) . ?
O28 C48 1.290(16) . ?
C7 H7 0.9300 . ?
C7 C33 1.389(14) . ?
C8 C28 1.383(14) . ?
C8 C30 1.372(14) . ?
C9 C22 1.394(13) . ?
C10 C15 1.384(13) . ?
C10 C38 1.376(14) . ?
C11 H11A 0.9700 . ?
C11 H11B 0.9700 . ?
C11 C20 1.492(13) . ?
O30 C78 1.193(15) . ?
C12 H12 0.9300 . ?
C13 H13A 0.9700 . ?
C13 H13B 0.9700 . ?
C13 C17 1.512(15) . ?
O32 H32 0.8200 . ?
O32 C48 1.264(15) . ?
O2W H2WA 0.8510 . ?
O2W H2WB 0.8493 . ?
C14 H14 0.9300 . ?
C14 C17 1.385(14) . ?
C14 C34 1.370(15) . ?
O36 C59 1.216(16) . ?
N9 C40 1.346(15) . ?
N9 C56 1.389(16) . ?
N9 C76 1.447(17) . ?
N10 C40 1.304(15) . ?
N10 C47 1.412(15) . ?
C15 C44 1.405(14) . ?
C16 H16 0.9300 . ?
C17 C18 1.386(15) . ?
C18 H18 0.9300 . ?
C18 C36 1.367(15) . ?
C19 H19 0.9300 . ?
C19 C45 1.377(15) . ?
C20 C35 1.370(15) . ?
C20 C55 1.399(15) . ?
N11 C66 1.335(15) . ?
N11 C68 1.372(16) . ?
N11 C77 1.436(15) . ?
C21 H21 0.9300 . ?
C21 C26 1.353(14) . ?
O40 C64 1.247(15) . ?
C22 H22 0.9300 . ?
C22 C31 1.331(15) . ?
C23 H23 0.9300 . ?
C23 C25 1.390(14) . ?
C23 C51 1.362(17) . ?
C24 C25 1.378(14) . ?
C24 C37 1.394(14) . ?
C26 H26 0.9300 . ?
C26 C33 1.391(15) . ?
O41 H41 0.8200 . ?
O41 C64 1.265(14) . ?
C27 C29 1.514(16) . ?
C27 C65 1.374(18) . ?
C27 C83 1.346(18) . ?
C28 H28 0.9300 . ?
C28 C46 1.369(15) . ?
C29 H29A 0.9700 . ?
C29 H29B 0.9700 . ?
N12 C57 1.361(15) . ?
N12 C66 1.298(15) . ?
C30 H30 0.9300 . ?
C30 C70 1.355(15) . ?
C31 H31 0.9300 . ?
C31 C45 1.414(16) . ?
C32 C50 1.309(19) . ?
C32 C75 1.50(2) . ?
C32 C80 1.35(2) . ?
C33 H33 0.9300 . ?
C34 H34 0.9300 . ?
C34 C41 1.351(16) . ?
C35 H35 0.9300 . ?
C35 C49 1.397(15) . ?
C36 H36 0.9300 . ?
C36 C41 1.391(15) . ?
C37 H37 0.9300 . ?
C37 C61 1.388(17) . ?
C38 H38 0.9300 . ?
C38 C52 1.356(15) . ?
C39 C48 1.486(16) . ?
C39 C49 1.364(17) . ?
C39 C58 1.387(17) . ?
C40 H40 0.9300 . ?
C41 C64 1.495(17) . ?
O47 O51 1.748(14) 2_756 ?
C42 H42 0.9300 . ?
C42 C44 1.367(16) . ?
C42 C52 1.389(17) . ?
C43 C59 1.497(19) . ?
C43 C60 1.377(17) . ?
C43 C73 1.367(16) . ?
C44 H44 0.9300 . ?
C45 H45 0.9300 . ?
C46 H46 0.9300 . ?
C46 C54 1.350(15) . ?
C47 C53 1.381(18) . ?
C47 C56 1.352(17) . ?
C49 H49 0.9300 . ?
C50 H50 0.9300 . ?
C50 C65 1.367(19) . ?
C51 H51 0.9300 . ?
C51 C61 1.396(19) . ?
O49 H49A 0.8200 . ?
O49 C59 1.285(16) . ?
C52 H52 0.9300 . ?
C53 H53 0.9300 . ?
C53 C72 1.33(2) . ?
O3W H3WA 0.8505 . ?
O3W H3WB 0.8498 . ?
C54 C70 1.367(15) . ?
C54 C78 1.467(19) . ?
C55 H55 0.9300 . ?
C55 C58 1.380(16) . ?
O54 H54 0.8200 . ?
O54 C75 1.309(18) . ?
C56 C74 1.396(17) . ?
C57 C68 1.353(17) . ?
C57 C69 1.396(17) . ?
C58 H58 0.9300 . ?
O55 H55A 0.8200 . ?
O55 C78 1.300(16) . ?
C60 H60 0.9300 . ?
C60 C71 1.386(17) . ?
C61 H61 0.9300 . ?
C62 C67 1.369(16) . ?
C62 C71 1.366(16) . ?
C62 C77 1.515(17) . ?
C63 C76 1.50(2) . ?
C63 C94 1.33(2) . ?
C63 C95 1.25(2) . ?
C65 H65 0.9300 . ?
C66 H66 0.9300 . ?
C67 H67 0.9300 . ?
C67 C73 1.380(17) . ?
C68 C84 1.392(19) . ?
C69 H69 0.9300 . ?
C69 C82 1.363(19) . ?
C70 H70 0.9300 . ?
O1W H1WA 0.8511 . ?
O1W H1WB 0.8501 . ?
C71 H71 0.9300 . ?
C72 H72 0.9300 . ?
C72 C79 1.38(3) . ?
C73 H73 0.9300 . ?
C74 H74 0.9300 . ?
C74 C79 1.42(3) . ?
C75 O57 1.195(9) . ?
C76 H76A 0.9700 . ?
C76 H76B 0.9700 . ?
C77 H77A 0.9700 . ?
C77 H77B 0.9700 . ?
C79 H79 0.9300 . ?
C80 H80 0.9300 . ?
C80 C83 1.44(2) . ?
C81 H81 0.9300 . ?
C81 C82 1.42(2) . ?
C81 C84 1.39(2) . ?
C82 H82 0.9300 . ?
C83 H83 0.9300 . ?
C84 H84 0.9300 . ?
C85 C86 1.3900 . ?
C85 C90 1.3900 . ?
C85 C105 1.542(10) . ?
C86 H86 0.9300 . ?
C86 C87 1.3900 . ?
C87 H87 0.9300 . ?
C87 C88 1.3900 . ?
C88 C89 1.3900 . ?
C88 C97 1.53(2) . ?
C89 H89 0.9300 . ?
C89 C90 1.3900 . ?
C90 H90 0.9300 . ?
C91 C92 1.22(2) . ?
C91 C93 1.31(3) . ?
C91 C96 1.57(3) . ?
C92 H92 0.9300 . ?
C92 C95 1.46(2) . ?
C93 H93 0.9300 . ?
C93 C94 1.46(3) . ?
C94 H94 0.9300 . ?
C95 H95 0.9300 . ?
O58 C96 1.28(2) . ?
O59 H59 0.8200 . ?
O59 C96 1.203(10) . ?
N25 C97 1.47(2) . ?
N25 C98 1.40(2) . ?
N25 C101 1.368(18) . ?
C97 H97A 0.9700 . ?
C97 H97B 0.9700 . ?
N85 C98 1.34(3) . ?
N85 C102 1.31(3) . ?
C98 H98 0.9300 . ?
C99 H99 0.9300 . ?
C99 C100 1.3900 . ?
C99 C104 1.3900 . ?
C100 H100 0.9300 . ?
C100 C101 1.3900 . ?
C101 C102 1.3900 . ?
C102 C103 1.3900 . ?
C103 H103 0.9300 . ?
C103 C104 1.3900 . ?
C104 H104 0.9300 . ?
O60 H60A 0.8200 . ?
O60 C105 1.230(10) . ?
O61 C105 1.28(2) . ?

loop_
_geom_torsion_atom_site_label_1
_geom_torsion_atom_site_label_2
_geom_torsion_atom_site_label_3
_geom_torsion_atom_site_label_4
_geom_torsion
_geom_torsion_site_symmetry_1
_geom_torsion_site_symmetry_2
_geom_torsion_site_symmetry_3
_geom_torsion_site_symmetry_4
_geom_torsion_publ_flag
Cu1 N1 C1 C9 -176.4(7) . . . . ?
Cu1 N1 C1 C19 5.4(16) . . . . ?
Cu1 N1 C3 N4 176.3(7) . . . . ?
Cu1 N2 C4 C2 -178.2(7) . . . . ?
Cu1 N2 C4 C21 -0.2(17) . . . . ?
Cu1 N2 C5 N3 177.6(6) . . . . ?
Cu2 N6 C12 N5 179.2(7) . . . . ?
Cu2 N6 C24 C25 -179.0(7) . . . . ?
Cu2 N6 C24 C37 1.6(17) . . . . ?
Cu2 N7 C10 C15 177.3(7) . . . . ?
Cu2 N7 C10 C38 -1.7(18) . . . . ?
Cu2 N7 C16 N8 -177.3(7) . . . . ?
Cu3 N10 C40 N9 -175.8(9) . . . . ?
Cu3 N10 C47 C53 -3.7(19) . . . . ?
Cu3 N10 C47 C56 176.5(9) . . . . ?
Cu3 N12 C57 C68 176.3(9) . . . . ?
Cu3 N12 C57 C69 -4.0(19) . . . . ?
Cu3 N12 C66 N11 -176.8(9) . . . . ?
O1 Mo3 O10 Mo8 -57.0(6) 2_756 . . . ?
O1 Mo3 O18 Mo11 -8.9(14) 2_756 . . . ?
O1 Mo10 O50 Mo12 103.1(10) . . . . ?
O2 Mo4 O19 Mo1 -151.7(7) . . . . ?
O2 Mo4 O23 Mo7 152.7(7) . . . . ?
O3 Mo2 O13 Mo5 153.6(7) . . . 2_685 ?
O3 Mo2 O22 Mo4 -152.0(7) . . . . ?
O3 Cu1 N1 C1 178.8(8) . . . . ?
O3 Cu1 N1 C3 4.2(9) . . . . ?
O3 Cu1 N2 C4 179.5(9) . . . . ?
O3 Cu1 N2 C5 -0.7(9) . . . . ?
O4 Mo1 O9 Mo2 -154.3(7) . . . . ?
O4 Mo1 O17 Mo6 152.1(7) . . . . ?
N1 C1 C9 N4 0.6(11) . . . . ?
N1 C1 C9 C22 -179.2(9) . . . . ?
N1 C1 C19 C45 177.1(10) . . . . ?
N2 C4 C21 C26 -179.5(11) . . . . ?
O5 Mo7 O27 Mo6 154.9(7) . . . 2_685 ?
O5 Mo7 O31 Mo2 -154.4(7) . . . 2_685 ?
O5 Cu3 N10 C40 -70.5(13) . . . . ?
O5 Cu3 N10 C47 111.4(9) . . . . ?
O5 Cu3 N12 C57 -136.3(10) . . . . ?
O5 Cu3 N12 C66 40.3(13) . . . . ?
O6 Mo8 O15 Cu2 165.0(13) . . . . ?
O6 Mo8 O35 Mo9 -103.5(7) . . . 2_756 ?
O6 Mo8 O39 Mo12 42.1(15) . . . . ?
O6 Mo10 O1 Mo3 56.2(6) 2_756 . . 2_756 ?
O6 Mo10 O50 Mo12 6.2(19) 2_756 . . . ?
N3 C2 C4 N2 -0.7(11) . . . . ?
N3 C2 C4 C21 -178.9(9) . . . . ?
N3 C2 C7 C33 -179.9(10) . . . . ?
N3 C6 C8 C28 57.4(13) . . . . ?
N3 C6 C8 C30 -120.0(10) . . . . ?
O7 Mo5 O20 Mo1 155.0(7) . . . . ?
O7 Mo5 O25 Mo7 -153.0(7) . . . . ?
O8 Mo6 O11 Mo4 -153.8(7) . . . 2_685 ?
O8 Mo6 O21 Mo5 151.7(7) . . . . ?
O9 Mo1 O17 Mo6 -102.9(7) . . . . ?
O9 Mo2 O3 Cu1 -113.4(13) . . . . ?
O9 Mo2 O13 Mo5 5.0(16) . . . 2_685 ?
O9 Mo2 O22 Mo4 -55.7(8) . . . . ?
O10 Mo3 O18 Mo11 -101.2(7) . . . . ?
O10 Mo8 O6 Mo10 -55.2(6) . . . 2_756 ?
O10 Mo8 O15 Cu2 76.2(14) . . . . ?
O10 Mo8 O35 Mo9 -9.3(15) . . . 2_756 ?
O10 Mo8 O39 Mo12 101.5(8) . . . . ?
O11 Mo4 O19 Mo1 1.9(14) 2_685 . . . ?
O11 Mo4 O23 Mo7 55.0(7) 2_685 . . . ?
O11 Mo6 O21 Mo5 -103.0(8) . . . . ?
N4 C9 C22 C31 -177.1(11) . . . . ?
N4 C11 C20 C35 109.8(12) . . . . ?
N4 C11 C20 C55 -71.0(13) . . . . ?
N5 C13 C17 C14 114.0(11) . . . . ?
N5 C13 C17 C18 -68.8(13) . . . . ?
N6 C24 C25 N5 -0.4(12) . . . . ?
N6 C24 C25 C23 -178.6(10) . . . . ?
N6 C24 C37 C61 179.3(11) . . . . ?
N7 C10 C15 N8 -0.5(12) . . . . ?
N7 C10 C15 C44 178.8(10) . . . . ?
N7 C10 C38 C52 -179.7(12) . . . . ?
O12 Mo12 O39 Mo8 156.7(7) . . . . ?
O12 Mo12 O48 Mo11 -150.5(11) . . . . ?
O13 Mo2 O3 Cu1 77.6(14) . . . . ?
O13 Mo2 O22 Mo4 103.8(8) . . . . ?
O13 Mo5 O20 Mo1 3.7(14) 2_685 . . . ?
O13 Mo5 O25 Mo7 -55.3(8) 2_685 . . . ?
C1 N1 C3 N4 0.8(12) . . . . ?
C1 C9 C22 C31 2.7(16) . . . . ?
C1 C19 C45 C31 0.6(17) . . . . ?
N8 C15 C44 C42 -179.3(12) . . . . ?
O14 Mo9 O24 Mo3 154.0(7) . . . . ?
O14 Mo9 O38 Mo12 -151.0(9) . . . 2_756 ?
O15 Mo8 O6 Mo10 -153.0(6) . . . 2_756 ?
O15 Mo8 O35 Mo9 154.5(7) . . . 2_756 ?
O15 Mo8 O39 Mo12 -161.1(7) . . . . ?
O15 Cu2 N6 C12 -5.6(9) . . . . ?
O15 Cu2 N6 C24 173.6(9) . . . . ?
O15 Cu2 N7 C10 -171.6(9) . . . . ?
O15 Cu2 N7 C16 4.4(9) . . . . ?
O16 Mo11 O33 Mo9 154.9(8) . . . . ?
O16 Mo11 O52 Mo10 -152.7(9) . . . . ?
O17 Mo1 O9 Mo2 99.7(7) . . . . ?
O17 Mo6 O11 Mo4 -4.9(15) . . . 2_685 ?
O17 Mo6 O21 Mo5 53.6(8) . . . . ?
O18 Mo3 O10 Mo8 100.8(7) . . . . ?
O18 Mo11 O33 Mo9 56.7(9) . . . . ?
O18 Mo11 O52 Mo10 7.0(19) . . . . ?
O19 Mo1 O9 Mo2 -56.4(7) . . . . ?
O19 Mo1 O17 Mo6 -0.6(14) . . . . ?
O19 Mo4 O23 Mo7 -101.6(7) . . . . ?
O20 Mo1 O9 Mo2 -2.6(14) . . . . ?
O20 Mo1 O17 Mo6 54.8(7) . . . . ?
O20 Mo5 O25 Mo7 101.9(7) . . . . ?
O21 Mo5 O20 Mo1 56.5(7) . . . . ?
O21 Mo5 O25 Mo7 1.0(14) . . . . ?
O21 Mo6 O11 Mo4 100.4(8) . . . 2_685 ?
C2 N3 C5 N2 2.2(12) . . . . ?
C2 N3 C6 C8 68.5(12) . . . . ?
C2 C4 C21 C26 -1.7(16) . . . . ?
C2 C7 C33 C26 -0.5(16) . . . . ?
O22 Mo2 O3 Cu1 -23.7(14) . . . . ?
O22 Mo2 O13 Mo5 -101.3(7) . . . 2_685 ?
O22 Mo4 O19 Mo1 -54.4(7) . . . . ?
O22 Mo4 O23 Mo7 1.4(15) . . . . ?
O23 Mo4 O19 Mo1 103.2(7) . . . . ?
O23 Mo7 O5 Cu3 4.5(4) . . . . ?
O23 Mo7 O27 Mo6 56.3(8) . . . 2_685 ?
O23 Mo7 O31 Mo2 -6.1(16) . . . 2_685 ?
O24 Mo3 O10 Mo8 1.9(13) . . . . ?
O24 Mo3 O18 Mo11 56.2(8) . . . . ?
O24 Mo9 O38 Mo12 105.7(10) . . . 2_756 ?
O25 Mo5 O20 Mo1 -99.6(7) . . . . ?
O25 Mo7 O5 Cu3 84.3(4) . . . . ?
O25 Mo7 O27 Mo6 0.1(15) . . . 2_685 ?
O25 Mo7 O31 Mo2 -57.0(8) . . . 2_685 ?
O26 Mo10 O1 Mo3 155.0(6) . . . 2_756 ?
O26 Mo10 O50 Mo12 -152.2(10) . . . . ?
O27 Mo6 O11 Mo4 -56.7(8) 2_685 . . 2_685 ?
O27 Mo6 O21 Mo5 -2.6(15) 2_685 . . . ?
O27 Mo7 O5 Cu3 -86.5(4) . . . . ?
O27 Mo7 O31 Mo2 101.4(8) . . . 2_685 ?
C3 N1 C1 C9 -0.8(11) . . . . ?
C3 N1 C1 C19 -179.0(11) . . . . ?
C3 N4 C9 C1 -0.2(11) . . . . ?
C3 N4 C9 C22 179.6(11) . . . . ?
C3 N4 C11 C20 93.2(12) . . . . ?
C4 N2 C5 N3 -2.6(12) . . . . ?
C4 C2 C7 C33 0.1(15) . . . . ?
C4 C21 C26 C33 1.3(18) . . . . ?
C5 N2 C4 C2 2.0(11) . . . . ?
C5 N2 C4 C21 180.0(11) . . . . ?
C5 N3 C2 C4 -0.8(10) . . . . ?
C5 N3 C2 C7 179.2(10) . . . . ?
C5 N3 C6 C8 -100.4(11) . . . . ?
C6 N3 C2 C4 -171.5(9) . . . . ?
C6 N3 C2 C7 8.5(16) . . . . ?
C6 N3 C5 N2 173.0(9) . . . . ?
C6 C8 C28 C46 -177.1(10) . . . . ?
C6 C8 C30 C70 175.6(11) . . . . ?
C7 C2 C4 N2 179.3(9) . . . . ?
C7 C2 C4 C21 1.1(15) . . . . ?
C8 C28 C46 C54 0.8(19) . . . . ?
C8 C30 C70 C54 2(2) . . . . ?
C9 N4 C3 N1 -0.4(12) . . . . ?
C9 N4 C11 C20 -86.0(12) . . . . ?
C9 C1 C19 C45 -0.8(16) . . . . ?
C9 C22 C31 C45 -3.0(18) . . . . ?
O29 Mo3 O10 Mo8 32.6(7) 2_756 . . . ?
O29 Mo3 O18 Mo11 -6.1(6) 2_756 . . . ?
O29 Mo9 O24 Mo3 -9.2(6) 2_756 . . . ?
O29 Mo9 O38 Mo12 42.7(10) 2_756 . . 2_756 ?
O29 Mo11 O33 Mo9 -2.6(7) 2_756 . . . ?
O29 Mo11 O52 Mo10 37.1(9) 2_756 . . . ?
O29 Si2 O42 Mo10 -48.6(8) . . . . ?
O29 Si2 O42 Mo10 131.4(8) 2_756 . . . ?
O29 Si2 O42 Mo11 -175.6(6) . . . . ?
O29 Si2 O42 Mo11 4.4(6) 2_756 . . . ?
O29 Si2 O42 Mo12 -108.8(6) 2_756 . . . ?
O29 Si2 O42 Mo12 71.2(6) . . . . ?
O29 Si2 O47 Mo3 175.5(6) 2_756 . . 2_756 ?
O29 Si2 O47 Mo3 -4.5(6) . . . 2_756 ?
O29 Si2 O47 Mo8 46.6(9) 2_756 . . 2_756 ?
O29 Si2 O47 Mo8 -133.4(9) . . . 2_756 ?
O29 Si2 O47 O51 50.9(7) 2_756 . . 2_756 ?
O29 Si2 O47 O51 -129.1(7) . . . 2_756 ?
O29 Si2 O51 Mo8 128.7(8) . . . . ?
O29 Si2 O51 Mo8 -51.3(8) 2_756 . . . ?
O29 Si2 O51 Mo9 176.1(6) 2_756 . . 2_756 ?
O29 Si2 O51 Mo9 -3.9(6) . . . 2_756 ?
O29 Si2 O51 Mo12 64.9(6) 2_756 . . . ?
O29 Si2 O51 Mo12 -115.1(6) . . . . ?
C10 N7 C16 N8 -0.5(12) . . . . ?
C10 C15 C44 C42 1.5(18) . . . . ?
C10 C38 C52 C42 0(2) . . . . ?
C11 N4 C3 N1 -179.7(9) . . . . ?
C11 N4 C9 C1 179.1(9) . . . . ?
C11 N4 C9 C22 -1.1(17) . . . . ?
C11 C20 C35 C49 177.0(11) . . . . ?
C11 C20 C55 C58 -176.5(11) . . . . ?
C12 N5 C13 C17 99.3(12) . . . . ?
C12 N5 C25 C23 178.2(11) . . . . ?
C12 N5 C25 C24 0.3(11) . . . . ?
C12 N6 C24 C25 0.4(12) . . . . ?
C12 N6 C24 C37 -179.1(11) . . . . ?
O31 Mo2 O3 Cu1 166.3(13) 2_685 . . . ?
O31 Mo2 O13 Mo5 56.8(7) 2_685 . . 2_685 ?
O31 Mo2 O22 Mo4 0.9(15) 2_685 . . . ?
O31 Mo7 O5 Cu3 172.9(4) . . . . ?
O31 Mo7 O27 Mo6 -102.4(7) . . . 2_685 ?
C13 N5 C12 N6 178.2(9) . . . . ?
C13 N5 C25 C23 0.1(19) . . . . ?
C13 N5 C25 C24 -177.8(10) . . . . ?
C13 C17 C18 C36 -179.3(10) . . . . ?
O33 Mo9 O24 Mo3 54.2(7) . . . . ?
O33 Mo9 O38 Mo12 11.0(19) . . . 2_756 ?
O33 Mo11 O52 Mo10 102.8(9) . . . . ?
C14 C17 C18 C36 -2.0(16) . . . . ?
C14 C34 C41 C36 -1.8(17) . . . . ?
C14 C34 C41 C64 177.6(11) . . . . ?
O35 Mo8 O6 Mo10 103.7(7) . . . 2_756 ?
O35 Mo8 O15 Cu2 -98.0(14) . . . . ?
O35 Mo8 O39 Mo12 -59.0(8) . . . . ?
O35 Mo9 O24 Mo3 -8.6(14) 2_756 . . . ?
O35 Mo9 O38 Mo12 -52.7(10) 2_756 . . 2_756 ?
N9 C56 C74 C79 -178.3(15) . . . . ?
O37 Mo3 O10 Mo8 -155.4(7) . . . . ?
O37 Mo3 O18 Mo11 156.1(7) . . . . ?
N10 Cu3 N12 C57 -2(3) . . . . ?
N10 Cu3 N12 C66 175.0(17) . . . . ?
N10 C47 C53 C72 177.2(14) . . . . ?
N10 C47 C56 N9 0.7(15) . . . . ?
N10 C47 C56 C74 -177.2(13) . . . . ?
C15 N8 C16 N7 0.2(13) . . . . ?
C15 N8 C29 C27 87.1(13) . . . . ?
C15 C10 C38 C52 1.4(18) . . . . ?
O38 Mo9 O24 Mo3 -102.4(7) . . . . ?
O38 Mo12 O39 Mo8 56.5(8) 2_756 . . . ?
O38 Mo12 O48 Mo11 6(2) 2_756 . . . ?
C16 N7 C10 C15 0.6(12) . . . . ?
C16 N7 C10 C38 -178.4(12) . . . . ?
C16 N8 C15 C10 0.2(12) . . . . ?
C16 N8 C15 C44 -179.1(12) . . . . ?
C16 N8 C29 C27 -84.1(14) . . . . ?
C17 C14 C34 C41 2.2(18) . . . . ?
C17 C18 C36 C41 2.4(17) . . . . ?
C18 C36 C41 C34 -0.5(17) . . . . ?
C18 C36 C41 C64 -179.9(11) . . . . ?
O39 Mo8 O6 Mo10 3.6(15) . . . 2_756 ?
O39 Mo8 O15 Cu2 -7.5(14) . . . . ?
O39 Mo8 O35 Mo9 57.7(8) . . . 2_756 ?
O39 Mo12 O48 Mo11 104.3(11) . . . . ?
C19 C1 C9 N4 179.0(9) . . . . ?
C19 C1 C9 C22 -0.8(16) . . . . ?
C20 C35 C49 C39 0(2) . . . . ?
C20 C55 C58 C39 -1(2) . . . . ?
N11 C68 C84 C81 -178.6(15) . . . . ?
C21 C26 C33 C7 -0.1(19) . . . . ?
C22 C31 C45 C19 1(2) . . . . ?
C23 C51 C61 C37 -1(2) . . . . ?
C24 N6 C12 N5 -0.2(12) . . . . ?
C24 C37 C61 C51 0.1(19) . . . . ?
C25 N5 C12 N6 -0.1(12) . . . . ?
C25 N5 C13 C17 -82.9(13) . . . . ?
C25 C23 C51 C61 1.6(19) . . . . ?
C25 C24 C37 C61 -0.1(16) . . . . ?
C28 C8 C30 C70 -1.8(18) . . . . ?
C28 C46 C54 C70 0(2) . . . . ?
C28 C46 C54 C78 179.4(13) . . . . ?
O42 Mo10 O1 Mo3 -36.6(7) . . . 2_756 ?
O42 Mo10 O50 Mo12 4.1(8) . . . . ?
O42 Mo11 O33 Mo9 -40.1(9) . . . . ?
O42 Mo11 O52 Mo10 5.3(7) . . . . ?
O42 Mo12 O39 Mo8 -37.1(8) . . . . ?
O42 Mo12 O48 Mo11 2.9(9) . . . . ?
O42 Si2 O29 Mo3 -116.0(8) 2_756 . . 2_756 ?
O42 Si2 O29 Mo3 64.0(8) . . . 2_756 ?
O42 Si2 O29 Mo9 -67.6(7) . . . 2_756 ?
O42 Si2 O29 Mo9 112.4(7) 2_756 . . 2_756 ?
O42 Si2 O29 Mo11 3.9(5) 2_756 . . 2_756 ?
O42 Si2 O29 Mo11 -176.1(5) . . . 2_756 ?
O42 Si2 O47 Mo3 56.9(8) 2_756 . . 2_756 ?
O42 Si2 O47 Mo3 -123.1(8) . . . 2_756 ?
O42 Si2 O47 Mo8 -72.0(7) 2_756 . . 2_756 ?
O42 Si2 O47 Mo8 108.0(7) . . . 2_756 ?
O42 Si2 O47 O51 -67.7(6) 2_756 . . 2_756 ?
O42 Si2 O47 O51 112.3(6) . . . 2_756 ?
O42 Si2 O51 Mo8 -121.1(7) . . . . ?
O42 Si2 O51 Mo8 58.9(7) 2_756 . . . ?
O42 Si2 O51 Mo9 106.3(7) . . . 2_756 ?
O42 Si2 O51 Mo9 -73.7(7) 2_756 . . 2_756 ?
O42 Si2 O51 Mo12 -4.8(5) . . . . ?
O42 Si2 O51 Mo12 175.2(5) 2_756 . . . ?
C29 N8 C15 C10 -172.3(10) . . . . ?
C29 N8 C15 C44 8.5(19) . . . . ?
C29 N8 C16 N7 173.0(10) . . . . ?
C29 C27 C65 C50 -179.6(14) . . . . ?
C29 C27 C83 C80 -179.3(15) . . . . ?
N12 Cu3 N10 C40 155.5(18) . . . . ?
N12 Cu3 N10 C47 -23(3) . . . . ?
N12 C57 C68 N11 1.5(15) . . . . ?
N12 C57 C68 C84 179.9(13) . . . . ?
N12 C57 C69 C82 179.0(14) . . . . ?
C30 C8 C28 C46 0.4(17) . . . . ?
O43 Mo1 O9 Mo2 34.4(7) . . . . ?
O43 Mo1 O17 Mo6 -5.9(6) . . . . ?
O43 Mo5 O20 Mo1 -3.9(6) . . . . ?
O43 Mo5 O25 Mo7 37.2(8) . . . . ?
O43 Mo6 O11 Mo4 34.4(8) . . . 2_685 ?
O43 Mo6 O21 Mo5 -5.8(7) . . . . ?
O43 Si1 O44 Mo4 52.2(7) . . . . ?
O43 Si1 O44 Mo4 -127.8(7) 2_685 . . . ?
O43 Si1 O44 Mo6 173.1(5) . . . 2_685 ?
O43 Si1 O44 Mo6 -6.9(5) 2_685 . . 2_685 ?
O43 Si1 O44 Mo7 113.7(7) 2_685 . . . ?
O43 Si1 O44 Mo7 -66.3(7) . . . . ?
O43 Si1 O45 Mo2 65.5(7) 2_685 . . 2_685 ?
O43 Si1 O45 Mo2 -114.5(7) . . . 2_685 ?
O43 Si1 O45 Mo5 5.3(5) . . . . ?
O43 Si1 O45 Mo5 -174.7(5) 2_685 . . . ?
O43 Si1 O45 Mo7 126.4(7) . . . . ?
O43 Si1 O45 Mo7 -53.6(7) 2_685 . . . ?
O43 Si1 O46 Mo1 173.5(6) . . . 2_685 ?
O43 Si1 O46 Mo1 -6.5(6) 2_685 . . 2_685 ?
O43 Si1 O46 Mo2 53.3(8) . . . 2_685 ?
O43 Si1 O46 Mo2 -126.8(8) 2_685 . . 2_685 ?
O43 Si1 O46 Mo4 -66.6(7) . . . 2_685 ?
O43 Si1 O46 Mo4 113.4(7) 2_685 . . 2_685 ?
C32 C50 C65 C27 0(3) . . . . ?
C32 C80 C83 C27 -2(3) . . . . ?
C34 C14 C17 C13 177.1(10) . . . . ?
C34 C14 C17 C18 -0.2(16) . . . . ?
C34 C41 C64 O40 -167.0(12) . . . . ?
C34 C41 C64 O41 10.6(18) . . . . ?
C35 C20 C55 C58 2.7(19) . . . . ?
C36 C41 C64 O40 12.5(18) . . . . ?
C36 C41 C64 O41 -170.0(12) . . . . ?
O44 Mo4 O19 Mo1 36.7(8) . . . . ?
O44 Mo4 O23 Mo7 -4.8(6) . . . . ?
O44 Mo6 O11 Mo4 4.0(6) 2_685 . . 2_685 ?
O44 Mo6 O21 Mo5 -37.9(8) 2_685 . . . ?
O44 Mo7 O5 Cu3 -32.6(11) . . . . ?
O44 Mo7 O27 Mo6 -5.2(6) . . . 2_685 ?
O44 Mo7 O31 Mo2 35.2(8) . . . 2_685 ?
O44 Si1 O43 Mo1 -66.3(7) . . . . ?
O44 Si1 O43 Mo1 113.7(7) 2_685 . . . ?
O44 Si1 O43 Mo5 -124.9(7) 2_685 . . . ?
O44 Si1 O43 Mo5 55.1(7) . . . . ?
O44 Si1 O43 Mo6 173.1(5) . . . . ?
O44 Si1 O43 Mo6 -6.9(5) 2_685 . . . ?
O44 Si1 O45 Mo2 -54.5(7) 2_685 . . 2_685 ?
O44 Si1 O45 Mo2 125.4(7) . . . 2_685 ?
O44 Si1 O45 Mo5 65.3(7) 2_685 . . . ?
O44 Si1 O45 Mo5 -114.7(7) . . . . ?
O44 Si1 O45 Mo7 -173.6(5) 2_685 . . . ?
O44 Si1 O45 Mo7 6.4(5) . . . . ?
O44 Si1 O46 Mo1 -126.9(7) 2_685 . . 2_685 ?
O44 Si1 O46 Mo1 53.1(7) . . . 2_685 ?
O44 Si1 O46 Mo2 -67.2(7) . . . 2_685 ?
O44 Si1 O46 Mo2 112.8(7) 2_685 . . 2_685 ?
O44 Si1 O46 Mo4 173.0(5) . . . 2_685 ?
O44 Si1 O46 Mo4 -7.0(5) 2_685 . . 2_685 ?
C37 C24 C25 N5 179.1(9) . . . . ?
C37 C24 C25 C23 0.9(17) . . . . ?
C38 C10 C15 N8 178.7(10) . . . . ?
C38 C10 C15 C44 -2.0(17) . . . . ?
O45 Mo2 O3 Cu1 133.2(13) 2_685 . . . ?
O45 Mo2 O13 Mo5 -3.6(6) 2_685 . . 2_685 ?
O45 Mo2 O22 Mo4 37.7(8) 2_685 . . . ?
O45 Mo5 O20 Mo1 -34.6(8) . . . . ?
O45 Mo5 O25 Mo7 5.2(6) . . . . ?
O45 Mo7 O5 Cu3 120.5(7) . . . . ?
O45 Mo7 O27 Mo6 -36.7(8) . . . 2_685 ?
O45 Mo7 O31 Mo2 3.1(6) . . . 2_685 ?
O45 Si1 O43 Mo1 -126.6(8) . . . . ?
O45 Si1 O43 Mo1 53.4(8) 2_685 . . . ?
O45 Si1 O43 Mo5 -5.2(5) . . . . ?
O45 Si1 O43 Mo5 174.8(5) 2_685 . . . ?
O45 Si1 O43 Mo6 -67.2(7) 2_685 . . . ?
O45 Si1 O43 Mo6 112.8(7) . . . . ?
O45 Si1 O44 Mo4 -67.9(7) 2_685 . . . ?
O45 Si1 O44 Mo4 112.1(7) . . . . ?
O45 Si1 O44 Mo6 52.9(7) 2_685 . . 2_685 ?
O45 Si1 O44 Mo6 -127.1(7) . . . 2_685 ?
O45 Si1 O44 Mo7 173.6(5) 2_685 . . . ?
O45 Si1 O44 Mo7 -6.4(5) . . . . ?
O45 Si1 O46 Mo1 114.0(7) . . . 2_685 ?
O45 Si1 O46 Mo1 -66.0(7) 2_685 . . 2_685 ?
O45 Si1 O46 Mo2 173.7(6) 2_685 . . 2_685 ?
O45 Si1 O46 Mo2 -6.3(6) . . . 2_685 ?
O45 Si1 O46 Mo4 -126.1(7) . . . 2_685 ?
O45 Si1 O46 Mo4 53.9(7) 2_685 . . 2_685 ?
C40 N9 C56 C47 0.8(15) . . . . ?
C40 N9 C56 C74 178.5(15) . . . . ?
C40 N9 C76 C63 -83.5(19) . . . . ?
C40 N10 C47 C53 177.8(13) . . . . ?
C40 N10 C47 C56 -2.0(14) . . . . ?
O46 Mo1 O9 Mo2 4.0(6) 2_685 . . . ?
O46 Mo1 O17 Mo6 -37.0(8) 2_685 . . . ?
O46 Mo2 O3 Cu1 -81.8(16) 2_685 . . . ?
O46 Mo2 O13 Mo5 -34.8(8) 2_685 . . 2_685 ?
O46 Mo2 O22 Mo4 5.8(6) 2_685 . . . ?
O46 Mo4 O19 Mo1 5.9(6) 2_685 . . . ?
O46 Mo4 O23 Mo7 -36.2(8) 2_685 . . . ?
O46 Si1 O43 Mo1 -6.6(6) 2_685 . . . ?
O46 Si1 O43 Mo1 173.4(6) . . . . ?
O46 Si1 O43 Mo5 -65.2(7) . . . . ?
O46 Si1 O43 Mo5 114.8(7) 2_685 . . . ?
O46 Si1 O43 Mo6 52.9(7) . . . . ?
O46 Si1 O43 Mo6 -127.1(7) 2_685 . . . ?
O46 Si1 O44 Mo4 173.0(5) . . . . ?
O46 Si1 O44 Mo4 -7.0(5) 2_685 . . . ?
O46 Si1 O44 Mo6 113.9(7) 2_685 . . 2_685 ?
O46 Si1 O44 Mo6 -66.1(7) . . . 2_685 ?
O46 Si1 O44 Mo7 54.5(7) . . . . ?
O46 Si1 O44 Mo7 -125.5(7) 2_685 . . . ?
O46 Si1 O45 Mo2 6.2(5) . . . 2_685 ?
O46 Si1 O45 Mo2 -173.8(5) 2_685 . . 2_685 ?
O46 Si1 O45 Mo5 126.0(7) . . . . ?
O46 Si1 O45 Mo5 -54.0(7) 2_685 . . . ?
O46 Si1 O45 Mo7 67.1(7) 2_685 . . . ?
O46 Si1 O45 Mo7 -112.9(7) . . . . ?
O47 Mo3 O10 Mo8 8.0(6) 2_756 . . . ?
O47 Mo3 O18 Mo11 -35.9(7) 2_756 . . . ?
O47 Mo8 O6 Mo10 6.2(5) 2_756 . . 2_756 ?
O47 Mo8 O15 Cu2 104.9(17) 2_756 . . . ?
O47 Mo8 O35 Mo9 -34.2(8) 2_756 . . 2_756 ?
O47 Mo8 O39 Mo12 39.6(8) 2_756 . . . ?
O47 Si2 O29 Mo3 -175.3(6) 2_756 . . 2_756 ?
O47 Si2 O29 Mo3 4.7(6) . . . 2_756 ?
O47 Si2 O29 Mo9 53.1(8) 2_756 . . 2_756 ?
O47 Si2 O29 Mo9 -126.9(8) . . . 2_756 ?
O47 Si2 O29 Mo11 124.7(7) . . . 2_756 ?
O47 Si2 O29 Mo11 -55.3(7) 2_756 . . 2_756 ?
O47 Si2 O42 Mo10 4.6(6) . . . . ?
O47 Si2 O42 Mo10 -175.4(6) 2_756 . . . ?
O47 Si2 O42 Mo11 -122.4(7) . . . . ?
O47 Si2 O42 Mo11 57.6(7) 2_756 . . . ?
O47 Si2 O42 Mo12 -55.7(7) 2_756 . . . ?
O47 Si2 O42 Mo12 124.3(7) . . . . ?
O47 Si2 O51 Mo8 175.2(6) . . . . ?
O47 Si2 O51 Mo8 -4.8(6) 2_756 . . . ?
O47 Si2 O51 Mo9 42.6(8) . . . 2_756 ?
O47 Si2 O51 Mo9 -137.4(8) 2_756 . . 2_756 ?
O47 Si2 O51 Mo12 111.5(7) 2_756 . . . ?
O47 Si2 O51 Mo12 -68.5(7) . . . . ?
C43 C60 C71 C62 -1(2) . . . . ?
C44 C42 C52 C38 0(2) . . . . ?
C46 C54 C70 C30 -1(2) . . . . ?
C46 C54 C78 O30 11(3) . . . . ?
C46 C54 C78 O55 -157.8(17) . . . . ?
C47 N10 C40 N9 2.6(15) . . . . ?
C47 C53 C72 C79 1(3) . . . . ?
C47 C56 C74 C79 -1(2) . . . . ?
C48 C39 C49 C35 179.7(12) . . . . ?
C48 C39 C58 C55 -179.2(12) . . . . ?
C49 C39 C48 O28 177.9(14) . . . . ?
C49 C39 C48 O32 1(2) . . . . ?
C49 C39 C58 C55 -1(2) . . . . ?
C50 C32 C75 O54 -5(2) . . . . ?
C50 C32 C75 O57 175.7(19) . . . . ?
C50 C32 C80 C83 3(3) . . . . ?
O48 Mo11 O33 Mo9 -2.3(18) . . . . ?
O48 Mo11 O52 Mo10 -54.6(10) . . . . ?
O48 Mo12 O39 Mo8 -100.2(8) . . . . ?
C51 C23 C25 N5 -179.3(11) . . . . ?
C51 C23 C25 C24 -1.6(17) . . . . ?
C52 C42 C44 C15 0(2) . . . . ?
C53 C47 C56 N9 -179.0(11) . . . . ?
C53 C47 C56 C74 3(2) . . . . ?
C53 C72 C79 C74 1(3) . . . . ?
O50 Mo10 O1 Mo3 -100.4(7) . . . 2_756 ?
O50 Mo12 O39 Mo8 -3.2(16) . . . . ?
O50 Mo12 O48 Mo11 -53.2(11) . . . . ?
O51 Mo8 O6 Mo10 39.6(7) . . . 2_756 ?
O51 Mo8 O15 Cu2 -50.4(19) . . . . ?
O51 Mo8 O35 Mo9 -7.7(6) . . . 2_756 ?
O51 Mo8 O39 Mo12 3.0(7) . . . . ?
O51 Mo9 O24 Mo3 -35.9(7) 2_756 . . . ?
O51 Mo9 O38 Mo12 5.0(9) 2_756 . . 2_756 ?
O51 Mo12 O39 Mo8 -2.8(6) . . . . ?
O51 Mo12 O48 Mo11 41.3(11) . . . . ?
O51 Si2 O29 Mo3 135.5(9) . . . 2_756 ?
O51 Si2 O29 Mo3 -44.5(9) 2_756 . . 2_756 ?
O51 Si2 O29 Mo9 -176.2(6) 2_756 . . 2_756 ?
O51 Si2 O29 Mo9 3.8(6) . . . 2_756 ?
O51 Si2 O29 Mo11 75.4(6) 2_756 . . 2_756 ?
O51 Si2 O29 Mo11 -104.6(6) . . . 2_756 ?
O51 Si2 O42 Mo10 -114.7(7) . . . . ?
O51 Si2 O42 Mo10 65.2(7) 2_756 . . . ?
O51 Si2 O42 Mo11 -61.7(7) 2_756 . . . ?
O51 Si2 O42 Mo11 118.3(7) . . . . ?
O51 Si2 O42 Mo12 -175.0(5) 2_756 . . . ?
O51 Si2 O42 Mo12 5.0(5) . . . . ?
O51 Si2 O47 Mo3 -55.4(8) . . . 2_756 ?
O51 Si2 O47 Mo3 124.6(8) 2_756 . . 2_756 ?
O51 Si2 O47 Mo8 175.7(6) . . . 2_756 ?
O51 Si2 O47 Mo8 -4.3(6) 2_756 . . 2_756 ?
O51 Si2 O47 O51 180.003(1) . . . 2_756 ?
O52 Mo10 O1 Mo3 -5.7(13) . . . 2_756 ?
O52 Mo10 O50 Mo12 -54.4(11) . . . . ?
O52 Mo11 O33 Mo9 -102.5(9) . . . . ?
C55 C20 C35 C49 -2.2(18) . . . . ?
C56 N9 C40 N10 -2.2(16) . . . . ?
C56 N9 C76 C63 96.6(18) . . . . ?
C56 C47 C53 C72 -3(2) . . . . ?
C56 C74 C79 C72 -1(3) . . . . ?
C57 N12 C66 N11 0.2(15) . . . . ?
C57 C68 C84 C81 3(2) . . . . ?
C57 C69 C82 C81 -1(3) . . . . ?
C58 C39 C48 O28 -3(2) . . . . ?
C58 C39 C48 O32 179.2(14) . . . . ?
C58 C39 C49 C35 1(2) . . . . ?
C59 C43 C60 C71 -176.9(13) . . . . ?
C59 C43 C73 C67 178.3(13) . . . . ?
C60 C43 C59 O36 174.9(14) . . . . ?
C60 C43 C59 O49 -5(2) . . . . ?
C60 C43 C73 C67 2(2) . . . . ?
C62 C67 C73 C43 -2(2) . . . . ?
C65 C27 C29 N8 -53.0(16) . . . . ?
C65 C27 C83 C80 0(3) . . . . ?
C66 N11 C68 C57 -1.3(14) . . . . ?
C66 N11 C68 C84 -179.5(15) . . . . ?
C66 N11 C77 C62 116.6(15) . . . . ?
C66 N12 C57 C68 -1.0(15) . . . . ?
C66 N12 C57 C69 178.7(14) . . . . ?
C67 C62 C71 C60 1(2) . . . . ?
C67 C62 C77 N11 -23(2) . . . . ?
C68 N11 C66 N12 0.7(15) . . . . ?
C68 N11 C77 C62 -61.8(17) . . . . ?
C68 C57 C69 C82 -1(2) . . . . ?
C69 C57 C68 N11 -178.3(12) . . . . ?
C69 C57 C68 C84 0(2) . . . . ?
C70 C54 C78 O30 -168.7(18) . . . . ?
C70 C54 C78 O55 22(3) . . . . ?
C71 C62 C67 C73 1(2) . . . . ?
C71 C62 C77 N11 161.4(12) . . . . ?
C73 C43 C59 O36 -1(2) . . . . ?
C73 C43 C59 O49 178.8(14) . . . . ?
C73 C43 C60 C71 -1(2) . . . . ?
C75 C32 C50 C65 -178.9(15) . . . . ?
C75 C32 C80 C83 -179.8(17) . . . . ?
C76 N9 C40 N10 177.9(12) . . . . ?
C76 N9 C56 C47 -179.4(13) . . . . ?
C76 N9 C56 C74 -2(2) . . . . ?
C76 C63 C94 C93 179(2) . . . . ?
C76 C63 C95 C92 -176(2) . . . . ?
C77 N11 C66 N12 -178.0(12) . . . . ?
C77 N11 C68 C57 177.4(12) . . . . ?
C77 N11 C68 C84 -1(2) . . . . ?
C77 C62 C67 C73 -175.3(13) . . . . ?
C77 C62 C71 C60 176.8(13) . . . . ?
C78 C54 C70 C30 179.1(14) . . . . ?
C80 C32 C50 C65 -2(3) . . . . ?
C80 C32 C75 O54 177.3(18) . . . . ?
C80 C32 C75 O57 -2(3) . . . . ?
C82 C81 C84 C68 -6(3) . . . . ?
C83 C27 C29 N8 125.9(14) . . . . ?
C83 C27 C65 C50 1(2) . . . . ?
C84 C81 C82 C69 5(3) . . . . ?
C85 C86 C87 C88 0.0 . . . . ?
C86 C85 C90 C89 0.0 . . . . ?
C86 C85 C105 O60 -1(3) . . . . ?
C86 C85 C105 O61 178.1(18) . . . . ?
C86 C87 C88 C89 0.0 . . . . ?
C86 C87 C88 C97 -173.9(11) . . . . ?
C87 C88 C89 C90 0.0 . . . . ?
C87 C88 C97 N25 89.6(17) . . . . ?
C88 C89 C90 C85 0.0 . . . . ?
C89 C88 C97 N25 -84.2(17) . . . . ?
C90 C85 C86 C87 0.0 . . . . ?
C90 C85 C105 O60 169.3(17) . . . . ?
C90 C85 C105 O61 -12(3) . . . . ?
C91 C92 C95 C63 -7(4) . . . . ?
C91 C93 C94 C63 1(4) . . . . ?
C92 C91 C93 C94 -14(4) . . . . ?
C92 C91 C96 O58 -170(2) . . . . ?
C92 C91 C96 O59 12(4) . . . . ?
C93 C91 C92 C95 17(4) . . . . ?
C93 C91 C96 O58 -9(3) . . . . ?
C93 C91 C96 O59 173(2) . . . . ?
C94 C63 C76 N9 -80(3) . . . . ?
C94 C63 C95 C92 -4(4) . . . . ?
C95 C63 C76 N9 92(3) . . . . ?
C95 C63 C94 C93 6(4) . . . . ?
C96 C91 C92 C95 175(2) . . . . ?
C96 C91 C93 C94 -173(2) . . . . ?
N25 C101 C102 N85 0.6(19) . . . . ?
N25 C101 C102 C103 -171.8(14) . . . . ?
C97 C88 C89 C90 173.8(11) . . . . ?
C97 N25 C98 N85 -173(2) . . . . ?
C97 N25 C101 C100 4(3) . . . . ?
C97 N25 C101 C102 174.1(15) . . . . ?
N85 C102 C103 C104 -171(2) . . . . ?
C98 N25 C97 C88 83(3) . . . . ?
C98 N25 C101 C100 -172.7(16) . . . . ?
C98 N25 C101 C102 -2.6(18) . . . . ?
C98 N85 C102 C101 2(3) . . . . ?
C98 N85 C102 C103 173.6(17) . . . . ?
C99 C100 C101 N25 169.0(19) . . . . ?
C99 C100 C101 C102 0.0 . . . . ?
C100 C99 C104 C103 0.0 . . . . ?
C100 C101 C102 N85 172(2) . . . . ?
C100 C101 C102 C103 0.0 . . . . ?
C101 N25 C97 C88 -93(2) . . . . ?
C101 N25 C98 N85 4(3) . . . . ?
C101 C102 C103 C104 0.0 . . . . ?
C102 N85 C98 N25 -3(3) . . . . ?
C102 C103 C104 C99 0.0 . . . . ?
C104 C99 C100 C101 0.0 . . . . ?
C105 C85 C86 C87 170.4(13) . . . . ?
C105 C85 C90 C89 -170.3(13) . . . . ?
